data_4128934
loop_
_publ_author_name
'Zhang, Huacheng'
'Lee, Juhoon'
'Brewster, 2nd, James T'
'Chi, Xiaodong'
'Lynch, Vincent M.'
'Sessler, Jonathan L.'

_publ_section_title
;
 Cation-based Structural Tuning of Pyridine Dipyrrolate Cages and
 Morphological Control over Their Self-assembly.
;
_journal_issue 11
_journal_name_full 'Journal of the American Chemical Society'
_journal_page_first 4749
_journal_page_last 4755
_journal_paper_doi 10.1021/jacs.9b01042
_journal_volume 141
_journal_year 2019
_chemical_formula_moiety
; 
4 C23 H25 N3 O4 2-, 4 Zn 2+, O H 1-, H2 O, 
  8 C3 H7 N O, 1/2 C6 H7 N 1+
;
_chemical_formula_sum 'C123 H170 N21 O27 Zn4'
_chemical_formula_weight 2636.27
_space_group_crystal_system triclinic
_space_group_IT_number 2
_space_group_name_Hall '-P 1'
_space_group_name_H-M_alt 'P -1'
_atom_sites_solution_hydrogens geom
_audit_creation_method SHELXL-2014/7
_cell_angle_alpha 89.034(3)
_cell_angle_beta 72.865(4)
_cell_angle_gamma 80.624(4)
_cell_formula_units_Z 2
_cell_length_a 16.1706(9)
_cell_length_b 19.1783(7)
_cell_length_c 22.1386(10)
_cell_measurement_reflns_used 4650
_cell_measurement_temperature 100(2)
_cell_measurement_theta_max 73.4
_cell_measurement_theta_min 3.00
_cell_volume 6469.8(5)
_computing_cell_refinement 'CrysAlisPro V 1.171.37.31, Agilent Technologies'
_computing_data_collection 'CrysAlisPro V 1.171.37.31, Agilent Technologies'
_computing_data_reduction 'CrysAlisPro V 1.171.37.31, Agilent Technologies'
_computing_molecular_graphics 'XP SHELXTL/PC, Siemens Analytical'
_computing_publication_material 'XL SHELXTL/PC, Siemens Analytical'
_computing_structure_refinement 'Shelxl-2014/7, Sheldrick, G. M.'
_computing_structure_solution
;

Sheldrick, G. M. (2015).  SHELXT.  Acta Cryst. A71, 3-8.
;
_diffrn_ambient_temperature 100(2)
_diffrn_measured_fraction_theta_full 0.987
_diffrn_measured_fraction_theta_max 0.944
_diffrn_measurement_device_type 'Agilent SuperNova with AtlasS2 CCD'
_diffrn_measurement_method \w-scans
_diffrn_radiation_type CuK\a
_diffrn_radiation_wavelength 1.54184
_diffrn_reflns_av_R_equivalents 0.0653
_diffrn_reflns_av_unetI/netI 0.1012
_diffrn_reflns_Laue_measured_fraction_full 0.987
_diffrn_reflns_Laue_measured_fraction_max 0.944
_diffrn_reflns_limit_h_max 9
_diffrn_reflns_limit_h_min -20
_diffrn_reflns_limit_k_max 22
_diffrn_reflns_limit_k_min -23
_diffrn_reflns_limit_l_max 26
_diffrn_reflns_limit_l_min -27
_diffrn_reflns_number 40457
_diffrn_reflns_point_group_measured_fraction_full 0.987
_diffrn_reflns_point_group_measured_fraction_max 0.944
_diffrn_reflns_theta_full 67.684
_diffrn_reflns_theta_max 74.757
_diffrn_reflns_theta_min 3.031
_diffrn_source 'sealed microfocus tube'
_exptl_absorpt_coefficient_mu 1.489
_exptl_absorpt_correction_T_max 1.00
_exptl_absorpt_correction_T_min 0.937
_exptl_absorpt_correction_type multi-scan
_exptl_absorpt_process_details
;
CrysAlisPro 1.171.38.27t (Agilent, 2015)
Empirical absorption correction using spherical harmonics,
 implemented in SCALE3 ABSPACK scaling algorithm.
;
_exptl_crystal_colour orange
_exptl_crystal_density_diffrn 1.353
_exptl_crystal_description prism
_exptl_crystal_F_000 2782
_exptl_crystal_size_max 0.310
_exptl_crystal_size_mid 0.160
_exptl_crystal_size_min 0.060
_refine_diff_density_max 0.786
_refine_diff_density_min -0.592
_refine_diff_density_rms 0.073
_refine_ls_extinction_method none
_refine_ls_goodness_of_fit_ref 0.993
_refine_ls_hydrogen_treatment constr
_refine_ls_matrix_type full
_refine_ls_number_parameters 1651
_refine_ls_number_reflns 25046
_refine_ls_number_restraints 1116
_refine_ls_restrained_S_all 0.987
_refine_ls_R_factor_all 0.0994
_refine_ls_R_factor_gt 0.0604
_refine_ls_shift/su_max 0.002
_refine_ls_shift/su_mean 0.000
_refine_ls_structure_factor_coef Fsqd
_refine_ls_weighting_details 'w=1/[\s^2^(Fo^2^)+(0.0579P)^2^+3.0373P] where P=(Fo^2^+2Fc^2^)/3'
_refine_ls_weighting_scheme calc
_refine_ls_wR_factor_gt 0.1446
_refine_ls_wR_factor_ref 0.1723
_reflns_Friedel_coverage 0.000
_reflns_number_gt 16147
_reflns_number_total 25046
_reflns_threshold_expression 'I > 2\s(I)'
_cod_data_source_file ja9b01042_si_003.cif
_cod_data_source_block shelx
_cod_database_code 4128934
_shelx_shelxl_version_number 2014/7
_shelx_space_group_comment
;
The symmetry employed for this shelxl refinement is uniquely defined
by the following loop, which should always be used as a source of
symmetry information in preference to the above space-group names.
They are only intended as comments.
;
_shelx_estimated_absorpt_t_min 0.655
_shelx_estimated_absorpt_t_max 0.916
_platon_squeeze_void_probe_radius 1.20

loop_
_space_group_symop_operation_xyz
'x, y, z'
'-x, -y, -z'

loop_
_atom_site_label
_atom_site_type_symbol
_atom_site_fract_x
_atom_site_fract_y
_atom_site_fract_z
_atom_site_U_iso_or_equiv
_atom_site_adp_type
_atom_site_occupancy
_atom_site_site_symmetry_order
_atom_site_calc_flag
_atom_site_refinement_flags_posn
_atom_site_refinement_flags_adp
_atom_site_refinement_flags_occupancy
_atom_site_disorder_assembly
_atom_site_disorder_group
O24 O 0.2218(4) 0.7627(3) 0.0223(2) 0.0827(14) Uani 1 1 d . U . . .
N18 N 0.0888(6) 0.8063(4) 0.0144(5) 0.129(3) Uani 1 1 d . U . . .
C112 C 0.1696(5) 0.7720(3) -0.0066(4) 0.082(2) Uani 1 1 d . U . . .
H112 H 0.1881 0.7530 -0.0487 0.099 Uiso 1 1 calc R U . . .
C113 C 0.0557(11) 0.8369(8) 0.0801(8) 0.232(9) Uani 1 1 d . U . . .
H11A H 0.0801 0.8052 0.1081 0.347 Uiso 1 1 calc R U . . .
H11B H -0.0085 0.8423 0.0946 0.347 Uiso 1 1 calc R U . . .
H11C H 0.0735 0.8832 0.0810 0.347 Uiso 1 1 calc R U . . .
C114 C 0.0319(9) 0.8138(7) -0.0276(8) 0.197(7) Uani 1 1 d . U . . .
H11D H 0.0237 0.8629 -0.0407 0.295 Uiso 1 1 calc R U . . .
H11E H -0.0252 0.8011 -0.0049 0.295 Uiso 1 1 calc R U . . .
H11F H 0.0596 0.7825 -0.0651 0.295 Uiso 1 1 calc R U . . .
O23 O 0.1788(7) 0.5448(8) 0.2442(5) 0.055(3) Uani 0.58 1 d D U P A 1
N17 N 0.0727(6) 0.5981(5) 0.3299(5) 0.048(3) Uani 0.58 1 d D U P A 1
C109 C 0.1494(7) 0.5580(6) 0.3014(7) 0.057(5) Uani 0.58 1 d D U P A 1
H109 H 0.1841 0.5380 0.3273 0.068 Uiso 0.58 1 calc R U P A 1
C110 C 0.0179(6) 0.6296(5) 0.2917(4) 0.051(2) Uani 0.58 1 d D U P A 1
H11G H 0.0550 0.6370 0.2491 0.076 Uiso 0.58 1 calc R U P A 1
H11H H -0.0155 0.6751 0.3111 0.076 Uiso 0.58 1 calc R U P A 1
H11I H -0.0228 0.5979 0.2891 0.076 Uiso 0.58 1 calc R U P A 1
C111 C 0.0417(13) 0.6118(10) 0.3976(6) 0.093(7) Uani 0.58 1 d D U P A 1
H11J H 0.0812 0.5825 0.4176 0.140 Uiso 0.58 1 calc R U P A 1
H11K H -0.0175 0.6002 0.4142 0.140 Uiso 0.58 1 calc R U P A 1
H11L H 0.0403 0.6618 0.4067 0.140 Uiso 0.58 1 calc R U P A 1
O23B O 0.2012(9) 0.5270(9) 0.2468(7) 0.045(3) Uani 0.42 1 d D U P B 2
N17B N 0.0777(7) 0.5717(5) 0.3262(5) 0.039(3) Uani 0.42 1 d D U P B 2
C09B C 0.1618(8) 0.5659(8) 0.2934(7) 0.037(4) Uani 0.42 1 d D U P B 2
H09B H 0.1952 0.5951 0.3074 0.044 Uiso 0.42 1 calc R U P B 2
C10B C 0.0227(7) 0.5288(7) 0.3073(5) 0.045(3) Uani 0.42 1 d D U P B 2
H10A H -0.0178 0.5589 0.2886 0.068 Uiso 0.42 1 calc R U P B 2
H10B H -0.0110 0.5063 0.3444 0.068 Uiso 0.42 1 calc R U P B 2
H10C H 0.0597 0.4923 0.2761 0.068 Uiso 0.42 1 calc R U P B 2
C11B C 0.0379(11) 0.6199(8) 0.3805(8) 0.048(4) Uani 0.42 1 d D U P B 2
H11M H 0.0832 0.6299 0.3987 0.072 Uiso 0.42 1 calc R U P B 2
H11N H -0.0059 0.5983 0.4122 0.072 Uiso 0.42 1 calc R U P B 2
H11O H 0.0094 0.6641 0.3672 0.072 Uiso 0.42 1 calc R U P B 2
C1 C 0.3105(3) 0.5462(2) 0.3848(2) 0.0305(8) Uani 1 1 d . U . . .
C2 C 0.3021(3) 0.4715(2) 0.3806(2) 0.0352(9) Uani 1 1 d . U . . .
C3 C 0.3268(3) 0.4226(2) 0.3300(2) 0.0369(10) Uani 1 1 d . U . . .
C4 C 0.3013(4) 0.3581(2) 0.3559(2) 0.0407(11) Uani 1 1 d . U . . .
C5 C 0.2631(4) 0.3699(2) 0.4212(2) 0.0405(11) Uani 1 1 d . U . . .
C6 C 0.2335(3) 0.3246(2) 0.4744(2) 0.0376(10) Uani 1 1 d . U . . .
C7 C 0.2134(3) 0.2573(2) 0.4692(2) 0.0378(10) Uani 1 1 d . U . . .
H7 H 0.2184 0.2371 0.4291 0.045 Uiso 1 1 calc R U . . .
C8 C 0.1862(3) 0.2208(2) 0.5239(2) 0.0372(10) Uani 1 1 d . U . . .
H8 H 0.1712 0.1753 0.5215 0.045 Uiso 1 1 calc R U . . .
C9 C 0.1803(3) 0.2498(2) 0.5824(2) 0.0376(10) Uani 1 1 d . U . . .
H9 H 0.1618 0.2249 0.6201 0.045 Uiso 1 1 calc R U . . .
C10 C 0.2027(3) 0.3170(2) 0.5834(2) 0.0323(9) Uani 1 1 d . U . . .
C11 C 0.1993(3) 0.3549(2) 0.64199(19) 0.0330(9) Uani 1 1 d . U . . .
C12 C 0.2047(3) 0.3333(2) 0.7010(2) 0.0364(9) Uani 1 1 d . U . . .
C13 C 0.2000(3) 0.3951(2) 0.7371(2) 0.0343(9) Uani 1 1 d . U . . .
C14 C 0.1934(3) 0.4522(2) 0.69799(19) 0.0293(8) Uani 1 1 d . U . . .
C15 C 0.1934(3) 0.5277(2) 0.70634(18) 0.0277(8) Uani 1 1 d . U . . .
C16 C 0.3762(3) 0.4342(2) 0.2625(2) 0.0382(10) Uani 1 1 d . U . . .
H16A H 0.3602 0.4841 0.2525 0.046 Uiso 1 1 calc R U . . .
H16B H 0.3586 0.4041 0.2341 0.046 Uiso 1 1 calc R U . . .
C17 C 0.4743(4) 0.4171(4) 0.2501(3) 0.0614(16) Uani 1 1 d . U . . .
H17A H 0.4928 0.4496 0.2752 0.092 Uiso 1 1 calc R U . . .
H17B H 0.5035 0.4221 0.2050 0.092 Uiso 1 1 calc R U . . .
H17C H 0.4902 0.3684 0.2619 0.092 Uiso 1 1 calc R U . . .
C18 C 0.3136(4) 0.2908(2) 0.3180(2) 0.0448(11) Uani 1 1 d . U . . .
H18A H 0.3313 0.2502 0.3422 0.054 Uiso 1 1 calc R U . . .
H18B H 0.3617 0.2916 0.2782 0.054 Uiso 1 1 calc R U . . .
C19 C 0.2301(4) 0.2803(3) 0.3020(2) 0.0557(14) Uani 1 1 d . U . . .
H19A H 0.1867 0.2682 0.3403 0.084 Uiso 1 1 calc R U . . .
H19B H 0.2445 0.2419 0.2701 0.084 Uiso 1 1 calc R U . . .
H19C H 0.2058 0.3241 0.2854 0.084 Uiso 1 1 calc R U . . .
C20 C 0.2177(4) 0.2586(3) 0.7236(2) 0.0543(14) Uani 1 1 d . U . . .
H20A H 0.2559 0.2555 0.7516 0.065 Uiso 1 1 calc R U . . .
H20B H 0.2478 0.2260 0.6867 0.065 Uiso 1 1 calc R U . . .
C21 C 0.1305(6) 0.2354(4) 0.7597(3) 0.092(3) Uani 1 1 d . U . . .
H21A H 0.0996 0.2683 0.7956 0.137 Uiso 1 1 calc R U . . .
H21B H 0.1420 0.1877 0.7753 0.137 Uiso 1 1 calc R U . . .
H21C H 0.0940 0.2352 0.7314 0.137 Uiso 1 1 calc R U . . .
C22 C 0.2098(4) 0.3971(3) 0.8025(2) 0.0433(11) Uani 1 1 d . U . . .
H22A H 0.1872 0.3563 0.8258 0.052 Uiso 1 1 calc R U . . .
H22B H 0.1739 0.4408 0.8253 0.052 Uiso 1 1 calc R U . . .
C23 C 0.3040(4) 0.3948(3) 0.8017(3) 0.0582(14) Uani 1 1 d . U . . .
H23A H 0.3403 0.3523 0.7779 0.087 Uiso 1 1 calc R U . . .
H23B H 0.3074 0.3935 0.8452 0.087 Uiso 1 1 calc R U . . .
H23C H 0.3254 0.4369 0.7815 0.087 Uiso 1 1 calc R U . . .
C24 C 0.4286(3) 0.7372(2) 0.3945(2) 0.0317(9) Uani 1 1 d . U . . .
C25 C 0.4793(3) 0.7900(2) 0.4039(2) 0.0317(8) Uani 1 1 d . U . . .
C26 C 0.5072(3) 0.8472(2) 0.3674(2) 0.0358(9) Uani 1 1 d . U . . .
C27 C 0.5473(3) 0.8845(2) 0.4028(2) 0.0340(9) Uani 1 1 d . U . . .
C28 C 0.5434(3) 0.8493(2) 0.4590(2) 0.0350(9) Uani 1 1 d . U . . .
C29 C 0.5669(3) 0.8655(2) 0.5158(2) 0.0339(9) Uani 1 1 d . U . . .
C30 C 0.6339(3) 0.9037(2) 0.5146(2) 0.0391(10) Uani 1 1 d . U . . .
H30 H 0.6676 0.9204 0.4760 0.047 Uiso 1 1 calc R U . . .
C31 C 0.6501(3) 0.9166(3) 0.5709(2) 0.0434(11) Uani 1 1 d . U . . .
H31 H 0.6949 0.9430 0.5712 0.052 Uiso 1 1 calc R U . . .
C32 C 0.6013(3) 0.8912(2) 0.6271(2) 0.0403(10) Uani 1 1 d . U . . .
H32 H 0.6122 0.8998 0.6660 0.048 Uiso 1 1 calc R U . . .
C33 C 0.5357(3) 0.8527(2) 0.6247(2) 0.0367(9) Uani 1 1 d . U . . .
C34 C 0.4784(3) 0.8233(2) 0.6806(2) 0.0379(10) Uani 1 1 d . U . . .
C35 C 0.4616(4) 0.8324(3) 0.7465(3) 0.0509(13) Uani 1 1 d . U . . .
C36 C 0.3934(3) 0.7938(3) 0.7762(2) 0.0441(11) Uani 1 1 d . U . . .
C37 C 0.3748(3) 0.7597(2) 0.7271(2) 0.0340(9) Uani 1 1 d . U . . .
C38 C 0.3104(3) 0.7138(2) 0.7289(2) 0.0338(9) Uani 1 1 d . U . . .
C39 C 0.4900(3) 0.8686(2) 0.3064(2) 0.0410(10) Uani 1 1 d . U . . .
H39A H 0.4968 0.8258 0.2799 0.049 Uiso 1 1 calc R U . . .
H39B H 0.5337 0.8977 0.2833 0.049 Uiso 1 1 calc R U . . .
C40 C 0.3974(4) 0.9109(3) 0.3171(3) 0.0489(12) Uani 1 1 d . U . . .
H40A H 0.3538 0.8802 0.3346 0.073 Uiso 1 1 calc R U . . .
H40B H 0.3909 0.9288 0.2767 0.073 Uiso 1 1 calc R U . . .
H40C H 0.3883 0.9508 0.3467 0.073 Uiso 1 1 calc R U . . .
C41 C 0.5827(3) 0.9519(2) 0.3826(3) 0.0448(11) Uani 1 1 d . U . . .
H41A H 0.5817 0.9789 0.4206 0.054 Uiso 1 1 calc R U . . .
H41B H 0.5442 0.9812 0.3612 0.054 Uiso 1 1 calc R U . . .
C42 C 0.6768(4) 0.9382(3) 0.3378(3) 0.0640(17) Uani 1 1 d . U . . .
H42A H 0.7166 0.9143 0.3604 0.096 Uiso 1 1 calc R U . . .
H42B H 0.6948 0.9834 0.3226 0.096 Uiso 1 1 calc R U . . .
H42C H 0.6792 0.9083 0.3017 0.096 Uiso 1 1 calc R U . . .
C43 C 0.5072(5) 0.8727(3) 0.7830(3) 0.0670(17) Uani 1 1 d . U . . .
H43A H 0.4977 0.8548 0.8264 0.080 Uiso 1 1 calc R U . . .
H43B H 0.5712 0.8652 0.7615 0.080 Uiso 1 1 calc R U . . .
C44 C 0.4713(6) 0.9480(4) 0.7860(4) 0.092(3) Uani 1 1 d . U . . .
H44A H 0.4772 0.9647 0.7431 0.139 Uiso 1 1 calc R U . . .
H44B H 0.5035 0.9744 0.8063 0.139 Uiso 1 1 calc R U . . .
H44C H 0.4091 0.9555 0.8106 0.139 Uiso 1 1 calc R U . . .
C45 C 0.3531(4) 0.7873(3) 0.8464(3) 0.0584(15) Uani 1 1 d . U . . .
H45A H 0.2885 0.7937 0.8558 0.070 Uiso 1 1 calc R U . . .
H45B H 0.3670 0.8257 0.8691 0.070 Uiso 1 1 calc R U . . .
C46 C 0.3849(4) 0.7161(4) 0.8714(3) 0.0635(16) Uani 1 1 d . U . . .
H46A H 0.3638 0.6784 0.8539 0.095 Uiso 1 1 calc R U . . .
H46B H 0.3622 0.7174 0.9176 0.095 Uiso 1 1 calc R U . . .
H46C H 0.4492 0.7072 0.8586 0.095 Uiso 1 1 calc R U . . .
C47 C 0.1830(3) 0.7504(2) 0.40130(19) 0.0289(8) Uani 1 1 d . U . . .
C48 C 0.1018(3) 0.8019(2) 0.4130(2) 0.0328(9) Uani 1 1 d . U . . .
C49 C 0.0532(3) 0.8326(2) 0.3737(2) 0.0346(9) Uani 1 1 d . U . . .
C50 C -0.0173(3) 0.8808(2) 0.4114(2) 0.0350(9) Uani 1 1 d . U . . .
C51 C -0.0117(3) 0.8787(2) 0.4729(2) 0.0321(9) Uani 1 1 d . U . . .
C52 C -0.0664(3) 0.9142(2) 0.5334(2) 0.0324(9) Uani 1 1 d . U . . .
C53 C -0.1159(3) 0.9819(2) 0.5363(3) 0.0397(10) Uani 1 1 d . U . . .
H53 H -0.1158 1.0071 0.4990 0.048 Uiso 1 1 calc R U . . .
C54 C -0.1647(3) 1.0107(2) 0.5952(3) 0.0450(11) Uani 1 1 d . U . . .
H54 H -0.2000 1.0560 0.5983 0.054 Uiso 1 1 calc R U . . .
C55 C -0.1634(3) 0.9756(2) 0.6491(3) 0.0413(11) Uani 1 1 d . U . . .
H55 H -0.1973 0.9957 0.6895 0.050 Uiso 1 1 calc R U . . .
C56 C -0.1100(3) 0.9083(2) 0.6430(2) 0.0368(9) Uani 1 1 d . U . . .
C57 C -0.0956(3) 0.8682(3) 0.6969(2) 0.0412(10) Uani 1 1 d . U . . .
C58 C -0.1518(5) 0.8544(4) 0.7593(3) 0.0343(17) Uani 0.6 1 d D U P C 1
C59 C -0.1035(5) 0.8023(4) 0.7878(3) 0.0341(16) Uani 0.6 1 d D U P C 1
C66 C -0.2442(5) 0.8897(4) 0.7905(4) 0.0468(19) Uani 0.6 1 d D U P C 1
H66A H -0.2787 0.8537 0.8124 0.056 Uiso 0.6 1 calc R U P C 1
H66B H -0.2704 0.9094 0.7574 0.056 Uiso 0.6 1 calc R U P C 1
C67 C -0.2523(7) 0.9491(5) 0.8381(5) 0.066(3) Uani 0.6 1 d D U P C 1
H67A H -0.2330 0.9292 0.8738 0.099 Uiso 0.6 1 calc R U P C 1
H67B H -0.3135 0.9724 0.8536 0.099 Uiso 0.6 1 calc R U P C 1
H67C H -0.2154 0.9836 0.8176 0.099 Uiso 0.6 1 calc R U P C 1
C68 C -0.1355(7) 0.7721(5) 0.8521(4) 0.050(2) Uani 0.6 1 d D U P C 1
H68A H -0.1216 0.7199 0.8479 0.060 Uiso 0.6 1 calc R U P C 1
H68B H -0.2002 0.7854 0.8678 0.060 Uiso 0.6 1 calc R U P C 1
C69 C -0.0965(8) 0.7966(6) 0.9003(4) 0.068(3) Uani 0.6 1 d D U P C 1
H69A H -0.0327 0.7819 0.8861 0.102 Uiso 0.6 1 calc R U P C 1
H69B H -0.1211 0.7756 0.9410 0.102 Uiso 0.6 1 calc R U P C 1
H69C H -0.1104 0.8483 0.9052 0.102 Uiso 0.6 1 calc R U P C 1
C58A C -0.1312(6) 0.8842(6) 0.7605(5) 0.034(2) Uani 0.4 1 d D U P C 2
C59A C -0.0839(7) 0.8330(6) 0.7903(5) 0.037(3) Uani 0.4 1 d D U P C 2
C66A C -0.2105(7) 0.9364(6) 0.7952(6) 0.046(3) Uani 0.4 1 d D U P C 2
H66C H -0.2014 0.9844 0.7807 0.056 Uiso 0.4 1 calc R U P C 2
H66D H -0.2159 0.9356 0.8409 0.056 Uiso 0.4 1 calc R U P C 2
C67A C -0.2962(8) 0.9223(7) 0.7861(8) 0.057(3) Uani 0.4 1 d D U P C 2
H67D H -0.2929 0.9258 0.7413 0.086 Uiso 0.4 1 calc R U P C 2
H67E H -0.3449 0.9573 0.8111 0.086 Uiso 0.4 1 calc R U P C 2
H67F H -0.3058 0.8748 0.8001 0.086 Uiso 0.4 1 calc R U P C 2
C68A C -0.1061(7) 0.8171(7) 0.8592(5) 0.043(3) Uani 0.4 1 d D U P C 2
H68C H -0.1317 0.8618 0.8842 0.052 Uiso 0.4 1 calc R U P C 2
H68D H -0.0513 0.7976 0.8692 0.052 Uiso 0.4 1 calc R U P C 2
C69A C -0.1697(12) 0.7656(11) 0.8792(9) 0.082(6) Uani 0.4 1 d D U P C 2
H69D H -0.2250 0.7852 0.8709 0.123 Uiso 0.4 1 calc R U P C 2
H69E H -0.1806 0.7574 0.9245 0.123 Uiso 0.4 1 calc R U P C 2
H69F H -0.1446 0.7208 0.8552 0.123 Uiso 0.4 1 calc R U P C 2
C60 C -0.0196(3) 0.7871(3) 0.7429(2) 0.0404(10) Uani 1 1 d . U . . .
C61 C 0.0569(3) 0.7350(2) 0.7429(2) 0.0355(9) Uani 1 1 d . U . . .
C62 C 0.0743(3) 0.8176(2) 0.3032(2) 0.0406(10) Uani 1 1 d . U . . .
H62A H 0.0205 0.8325 0.2904 0.049 Uiso 1 1 calc R U . . .
H62B H 0.0921 0.7659 0.2947 0.049 Uiso 1 1 calc R U . . .
C63 C 0.1469(4) 0.8550(3) 0.2630(3) 0.0503(12) Uani 1 1 d . U . . .
H63A H 0.1316 0.9059 0.2731 0.076 Uiso 1 1 calc R U . . .
H63B H 0.1536 0.8466 0.2181 0.076 Uiso 1 1 calc R U . . .
H63C H 0.2021 0.8365 0.2718 0.076 Uiso 1 1 calc R U . . .
C64 C -0.0890(3) 0.9246(2) 0.3884(3) 0.0416(11) Uani 1 1 d . U . . .
H64A H -0.1420 0.9383 0.4248 0.050 Uiso 1 1 calc R U . . .
H64B H -0.1048 0.8955 0.3583 0.050 Uiso 1 1 calc R U . . .
C65 C -0.0600(4) 0.9918(3) 0.3557(3) 0.0498(12) Uani 1 1 d . U . . .
H65A H -0.0456 1.0214 0.3856 0.075 Uiso 1 1 calc R U . . .
H65B H -0.1078 1.0183 0.3416 0.075 Uiso 1 1 calc R U . . .
H65C H -0.0082 0.9786 0.3191 0.075 Uiso 1 1 calc R U . . .
C70 C 0.4339(3) 0.6649(2) 0.1883(2) 0.0364(9) Uani 1 1 d . U . . .
C71 C 0.4604(3) 0.6921(2) 0.1235(2) 0.0352(9) Uani 1 1 d . U . . .
C72 C 0.4260(3) 0.7515(3) 0.0956(2) 0.0394(10) Uani 1 1 d . U . . .
C73 C 0.4798(3) 0.7515(3) 0.0326(2) 0.0400(10) Uani 1 1 d . U . . .
C74 C 0.5456(3) 0.6922(3) 0.0233(2) 0.0387(10) Uani 1 1 d . U . . .
C75 C 0.6186(3) 0.6617(3) -0.0303(2) 0.0397(10) Uani 1 1 d . U . . .
C76 C 0.6315(3) 0.6864(3) -0.0924(2) 0.0429(11) Uani 1 1 d . U . . .
H76 H 0.5929 0.7255 -0.1012 0.051 Uiso 1 1 calc R U . . .
C77 C 0.7017(3) 0.6521(3) -0.1399(2) 0.0459(11) Uani 1 1 d . U . . .
H77 H 0.7122 0.6681 -0.1819 0.055 Uiso 1 1 calc R U . . .
C78 C 0.7571(3) 0.5945(3) -0.1270(2) 0.0435(11) Uani 1 1 d . U . . .
H78 H 0.8044 0.5699 -0.1598 0.052 Uiso 1 1 calc R U . . .
C79 C 0.7413(3) 0.5737(3) -0.0642(2) 0.0387(10) Uani 1 1 d . U . . .
C80 C 0.7960(3) 0.5142(3) -0.0442(2) 0.0377(10) Uani 1 1 d . U . . .
C81 C 0.8765(3) 0.4716(3) -0.0737(2) 0.0402(10) Uani 1 1 d . U . . .
C82 C 0.8961(3) 0.4245(3) -0.0277(2) 0.0405(10) Uani 1 1 d . U . . .
C83 C 0.8269(3) 0.4384(3) 0.0281(2) 0.0380(10) Uani 1 1 d . U . . .
C84 C 0.8108(3) 0.4093(2) 0.0919(2) 0.0356(9) Uani 1 1 d . U . . .
C85 C 0.3492(4) 0.8064(3) 0.1272(3) 0.0513(12) Uani 1 1 d . U . . .
H85A H 0.3063 0.7842 0.1601 0.062 Uiso 1 1 calc R U . . .
H85B H 0.3201 0.8261 0.0956 0.062 Uiso 1 1 calc R U . . .
C86 C 0.3765(5) 0.8660(4) 0.1576(4) 0.082(2) Uani 1 1 d . U . . .
H86A H 0.4096 0.8462 0.1863 0.122 Uiso 1 1 calc R U . . .
H86B H 0.3240 0.8985 0.1814 0.122 Uiso 1 1 calc R U . . .
H86C H 0.4133 0.8918 0.1246 0.122 Uiso 1 1 calc R U . . .
C87 C 0.4682(4) 0.8083(3) -0.0142(3) 0.0535(13) Uani 1 1 d . U . . .
H87A H 0.4087 0.8365 0.0016 0.064 Uiso 1 1 calc R U . . .
H87B H 0.4731 0.7854 -0.0552 0.064 Uiso 1 1 calc R U . . .
C88 C 0.5362(5) 0.8580(4) -0.0249(3) 0.074(2) Uani 1 1 d . U . . .
H88A H 0.5350 0.8779 0.0159 0.111 Uiso 1 1 calc R U . . .
H88B H 0.5222 0.8964 -0.0519 0.111 Uiso 1 1 calc R U . . .
H88C H 0.5948 0.8315 -0.0455 0.111 Uiso 1 1 calc R U . . .
C89 C 0.9351(3) 0.4765(3) -0.1401(2) 0.0462(12) Uani 1 1 d . U . . .
H89A H 0.8995 0.4772 -0.1697 0.055 Uiso 1 1 calc R U . . .
H89B H 0.9804 0.4335 -0.1505 0.055 Uiso 1 1 calc R U . . .
C90 C 0.9804(4) 0.5408(3) -0.1506(2) 0.0515(13) Uani 1 1 d . U . . .
H90A H 0.9362 0.5838 -0.1399 0.077 Uiso 1 1 calc R U . . .
H90B H 1.0151 0.5413 -0.1951 0.077 Uiso 1 1 calc R U . . .
H90C H 1.0191 0.5389 -0.1237 0.077 Uiso 1 1 calc R U . . .
C91 C 0.9780(3) 0.3708(3) -0.0372(2) 0.0480(12) Uani 1 1 d . U . . .
H91A H 0.9946 0.3490 -0.0802 0.058 Uiso 1 1 calc R U . . .
H91B H 0.9654 0.3329 -0.0065 0.058 Uiso 1 1 calc R U . . .
C92 C 1.0547(4) 0.4012(3) -0.0293(3) 0.0550(13) Uani 1 1 d . U . . .
H92A H 1.0674 0.4391 -0.0591 0.082 Uiso 1 1 calc R U . . .
H92B H 1.1063 0.3640 -0.0376 0.082 Uiso 1 1 calc R U . . .
H92C H 1.0403 0.4203 0.0140 0.082 Uiso 1 1 calc R U . . .
C93 C 0.2312(4) 0.6521(3) 0.1361(3) 0.0548(13) Uani 1 1 d . U . . .
H93A H 0.1849 0.6238 0.1538 0.082 Uiso 1 1 calc R U . . .
H93B H 0.2105 0.6896 0.1109 0.082 Uiso 1 1 calc R U . . .
H93C H 0.2464 0.6732 0.1706 0.082 Uiso 1 1 calc R U . . .
C94 C 0.3436(4) 0.6218(3) 0.0345(2) 0.0504(12) Uani 1 1 d . U . . .
H94 H 0.3158 0.6619 0.0179 0.061 Uiso 1 1 calc R U . . .
C95 C 0.4176(3) 0.5806(3) -0.0038(2) 0.0456(11) Uani 1 1 d . U . . .
H95 H 0.4405 0.5921 -0.0467 0.055 Uiso 1 1 calc R U . . .
C96 C 0.4594(3) 0.5219(3) 0.0202(2) 0.0403(10) Uani 1 1 d . U . . .
C97 C 0.4219(3) 0.5067(3) 0.0832(2) 0.0467(12) Uani 1 1 d . U . . .
H97 H 0.4479 0.4669 0.1012 0.056 Uiso 1 1 calc R U . . .
C98 C 0.3473(3) 0.5492(3) 0.1196(2) 0.0447(11) Uani 1 1 d . U . . .
H98 H 0.3220 0.5383 0.1624 0.054 Uiso 1 1 calc R U . . .
C99 C 0.3737(3) 0.5231(2) 0.5432(2) 0.0313(8) Uani 1 1 d . U . . .
H99 H 0.3453 0.5011 0.5186 0.038 Uiso 1 1 calc R U . . .
C100 C 0.4448(4) 0.5129(3) 0.6259(3) 0.0567(15) Uani 1 1 d . U . . .
H10X H 0.5088 0.5032 0.6082 0.085 Uiso 1 1 calc R U . . .
H10Y H 0.4276 0.4911 0.6671 0.085 Uiso 1 1 calc R U . . .
H10Z H 0.4249 0.5641 0.6312 0.085 Uiso 1 1 calc R U . . .
C101 C 0.4007(3) 0.4080(2) 0.5873(2) 0.0366(9) Uani 1 1 d . U . . .
H10D H 0.3648 0.3954 0.5616 0.055 Uiso 1 1 calc R U . . .
H10E H 0.3745 0.3969 0.6315 0.055 Uiso 1 1 calc R U . . .
H10F H 0.4601 0.3810 0.5717 0.055 Uiso 1 1 calc R U . . .
C102 C 0.5443(5) 0.6608(4) 0.5707(3) 0.0725(18) Uani 1 1 d . U . . .
H10G H 0.5909 0.6893 0.5554 0.109 Uiso 1 1 calc R U . . .
H10H H 0.5643 0.6132 0.5513 0.109 Uiso 1 1 calc R U . . .
H10I H 0.5298 0.6579 0.6168 0.109 Uiso 1 1 calc R U . . .
O22 O 0.1222(15) 0.5075(9) 0.5456(12) 0.037(4) Uani 0.5 1 d D U P D 1
N16A N 0.0190(6) 0.6072(6) 0.5624(4) 0.043(3) Uani 0.5 1 d D U P D 1
C106 C 0.0988(8) 0.5727(9) 0.5537(6) 0.033(4) Uani 0.5 1 d D U P D 1
H106 H 0.1429 0.5999 0.5534 0.040 Uiso 0.5 1 calc R U P D 1
C07A C -0.0564(8) 0.5727(6) 0.5639(6) 0.058(3) Uani 0.5 1 d D U P D 1
H07A H -0.0357 0.5229 0.5505 0.086 Uiso 0.5 1 calc R U P D 1
H07B H -0.0872 0.5964 0.5353 0.086 Uiso 0.5 1 calc R U P D 1
H07C H -0.0965 0.5759 0.6071 0.086 Uiso 0.5 1 calc R U P D 1
C108 C -0.0005(13) 0.6844(7) 0.5713(12) 0.048(7) Uani 0.5 1 d D U P D 1
H10M H 0.0544 0.7032 0.5638 0.073 Uiso 0.5 1 calc R U P D 1
H10N H -0.0376 0.6970 0.6146 0.073 Uiso 0.5 1 calc R U P D 1
H10O H -0.0313 0.7047 0.5414 0.073 Uiso 0.5 1 calc R U P D 1
O22B O 0.1396(14) 0.5051(9) 0.5447(13) 0.039(4) Uani 0.5 1 d D U P E 2
N16B N 0.0387(6) 0.6047(5) 0.5793(4) 0.036(2) Uani 0.5 1 d D U P E 2
C06B C 0.1069(7) 0.5671(8) 0.5378(7) 0.024(3) Uani 0.5 1 d D U P E 2
H06B H 0.1330 0.5890 0.4997 0.029 Uiso 0.5 1 calc R U P E 2
C07B C -0.0082(7) 0.5780(5) 0.6398(5) 0.048(2) Uani 0.5 1 d D U P E 2
H07D H 0.0227 0.5314 0.6460 0.072 Uiso 0.5 1 calc R U P E 2
H07E H -0.0679 0.5742 0.6398 0.072 Uiso 0.5 1 calc R U P E 2
H07F H -0.0108 0.6107 0.6741 0.072 Uiso 0.5 1 calc R U P E 2
C08B C 0.0071(14) 0.6773(7) 0.5647(12) 0.048(7) Uani 0.5 1 d D U P E 2
H08A H 0.0487 0.6915 0.5264 0.072 Uiso 0.5 1 calc R U P E 2
H08B H 0.0019 0.7094 0.6001 0.072 Uiso 0.5 1 calc R U P E 2
H08C H -0.0505 0.6797 0.5579 0.072 Uiso 0.5 1 calc R U P E 2
N1 N 0.2638(3) 0.43899(18) 0.43478(17) 0.0385(9) Uani 1 1 d . U . . .
H1 H 0.2427 0.4595 0.4727 0.046 Uiso 1 1 calc R U . . .
N2 N 0.2295(3) 0.35317(18) 0.53089(17) 0.0364(8) Uani 1 1 d . U . . .
N3 N 0.1927(2) 0.42668(17) 0.64084(15) 0.0272(7) Uani 1 1 d . U . . .
H3 H 0.1886 0.4526 0.6083 0.033 Uiso 1 1 calc R U . . .
N4 N 0.5017(2) 0.79223(18) 0.45920(17) 0.0322(7) Uani 1 1 d . U . . .
N5 N 0.5199(2) 0.84012(19) 0.56957(18) 0.0356(8) Uani 1 1 d . U . . .
N6 N 0.4276(2) 0.77771(19) 0.67055(17) 0.0333(8) Uani 1 1 d . U . . .
N7 N 0.0599(2) 0.83017(17) 0.47296(17) 0.0314(7) Uani 1 1 d . U . . .
H7A H 0.0769 0.8186 0.5066 0.038 Uiso 1 1 calc R U . . .
N8 N -0.0633(2) 0.87865(19) 0.58560(18) 0.0350(8) Uani 1 1 d . U . . .
N9 N -0.0214(2) 0.82041(18) 0.68838(18) 0.0320(7) Uani 1 1 d . U . . .
H9A H 0.0204 0.8119 0.6522 0.038 Uiso 1 1 calc R U . . .
N10 N 0.5326(3) 0.6578(2) 0.07906(17) 0.0369(8) Uani 1 1 d . U . . .
H10 H 0.5660 0.6190 0.0854 0.044 Uiso 1 1 calc R U . . .
N11 N 0.6734(3) 0.6062(2) -0.01721(17) 0.0379(8) Uani 1 1 d . U . . .
N12 N 0.7671(2) 0.4926(2) 0.01674(16) 0.0359(8) Uani 1 1 d . U . . .
H12 H 0.7174 0.5109 0.0446 0.043 Uiso 1 1 calc R U . . .
N13 N 0.3104(3) 0.6057(2) 0.0951(2) 0.0459(10) Uani 1 1 d . U . . .
N14 N 0.4046(2) 0.48344(19) 0.58296(17) 0.0341(8) Uani 1 1 d . U . . .
O1 O 0.3459(2) 0.57623(15) 0.33484(14) 0.0336(6) Uani 1 1 d . U . . .
O2 O 0.2802(2) 0.57477(14) 0.44006(14) 0.0331(6) Uani 1 1 d . U . . .
O3 O 0.2005(2) 0.56349(15) 0.65687(14) 0.0329(6) Uani 1 1 d . U . . .
O4 O 0.1888(2) 0.55135(15) 0.76026(13) 0.0340(6) Uani 1 1 d . U . . .
O5 O 0.4101(2) 0.73545(16) 0.34317(14) 0.0356(7) Uani 1 1 d . U . . .
O6 O 0.40607(18) 0.69652(15) 0.44006(14) 0.0300(6) Uani 1 1 d . U . . .
O7 O 0.3168(2) 0.68452(17) 0.67585(15) 0.0411(7) Uani 1 1 d . U . . .
O8 O 0.2554(2) 0.70592(16) 0.78070(14) 0.0373(7) Uani 1 1 d . U . . .
O9 O 0.2166(2) 0.72307(15) 0.34563(14) 0.0341(6) Uani 1 1 d . U . . .
O10 O 0.2131(2) 0.73666(15) 0.44677(14) 0.0340(6) Uani 1 1 d . U . . .
O11 O 0.1166(2) 0.72732(18) 0.69138(15) 0.0453(8) Uani 1 1 d . U . . .
O12 O 0.0592(2) 0.70279(19) 0.79263(15) 0.0442(8) Uani 1 1 d . U . . .
O13 O 0.3620(2) 0.69759(17) 0.22571(14) 0.0377(7) Uani 1 1 d . U . . .
O14 O 0.4798(2) 0.6133(2) 0.20332(15) 0.0474(8) Uani 1 1 d . U . . .
O15 O 0.7388(2) 0.42828(18) 0.13287(14) 0.0400(7) Uani 1 1 d . U . . .
O16 O 0.8731(2) 0.36593(17) 0.10327(14) 0.0383(7) Uani 1 1 d . U . . .
O17 O 0.2280(2) 0.68725(15) 0.56272(14) 0.0346(6) Uani 1 1 d . U . . .
O18 O 0.3780(2) 0.58706(15) 0.53460(15) 0.0366(7) Uani 1 1 d . U . . .
O19 O 0.5919(2) 0.51092(18) 0.11990(14) 0.0401(7) Uani 1 1 d . U . . .
O20 O 0.4756(2) 0.68986(17) 0.55575(16) 0.0439(8) Uani 1 1 d . U . . .
H20 H 0.4431 0.6596 0.5566 0.066 Uiso 1 1 calc R U . . .
Zn1 Zn 0.34059(4) 0.67592(3) 0.31419(3) 0.02879(12) Uani 1 1 d . U . . .
Zn2 Zn 0.29812(3) 0.65969(3) 0.47852(2) 0.02656(12) Uani 1 1 d . U . . .
Zn3 Zn 0.22207(4) 0.65990(3) 0.64673(2) 0.02848(12) Uani 1 1 d . U . . .
Zn4 Zn 0.16699(4) 0.64357(3) 0.80463(3) 0.03112(13) Uani 1 1 d . U . . .
O21 O 0.13308(19) 0.82771(15) 0.57572(14) 0.0334(6) Uani 1 1 d . U . . .
N15 N 0.2534(3) 0.8774(2) 0.5690(2) 0.0429(9) Uani 1 1 d . U . . .
C103 C 0.1932(5) 0.8599(3) 0.5444(4) 0.0315(15) Uani 0.57 1 d D U P F 1
H103 H 0.1958 0.8719 0.5022 0.038 Uiso 0.57 1 calc R U P F 1
C104 C 0.2513(8) 0.8660(6) 0.6339(6) 0.075(4) Uani 0.57 1 d D U P F 1
H10J H 0.2373 0.9117 0.6570 0.113 Uiso 0.57 1 calc R U P F 1
H10K H 0.3087 0.8415 0.6355 0.113 Uiso 0.57 1 calc R U P F 1
H10L H 0.2064 0.8371 0.6535 0.113 Uiso 0.57 1 calc R U P F 1
C105 C 0.3208(6) 0.9177(5) 0.5299(6) 0.066(3) Uani 0.57 1 d D U P F 1
H10P H 0.3210 0.9156 0.4857 0.100 Uiso 0.57 1 calc R U P F 1
H10Q H 0.3787 0.8968 0.5331 0.100 Uiso 0.57 1 calc R U P F 1
H10R H 0.3068 0.9671 0.5453 0.100 Uiso 0.57 1 calc R U P F 1
C13A C 0.1838(7) 0.8474(5) 0.6014(5) 0.039(2) Uani 0.43 1 d D U P F 2
H13A H 0.1737 0.8412 0.6455 0.047 Uiso 0.43 1 calc R U P F 2
C14A C 0.3078(9) 0.9032(7) 0.6030(7) 0.060(3) Uani 0.43 1 d D U P F 2
H14A H 0.2988 0.9550 0.6031 0.090 Uiso 0.43 1 calc R U P F 2
H14B H 0.3697 0.8845 0.5822 0.090 Uiso 0.43 1 calc R U P F 2
H14C H 0.2913 0.8875 0.6467 0.090 Uiso 0.43 1 calc R U P F 2
C15A C 0.2783(8) 0.8788(6) 0.5021(5) 0.049(3) Uani 0.43 1 d D U P F 2
H15A H 0.2499 0.8452 0.4857 0.073 Uiso 0.43 1 calc R U P F 2
H15B H 0.3422 0.8657 0.4851 0.073 Uiso 0.43 1 calc R U P F 2
H15C H 0.2601 0.9266 0.4891 0.073 Uiso 0.43 1 calc R U P F 2

loop_
_atom_site_aniso_label
_atom_site_aniso_U_11
_atom_site_aniso_U_22
_atom_site_aniso_U_33
_atom_site_aniso_U_23
_atom_site_aniso_U_13
_atom_site_aniso_U_12
O24 0.092(4) 0.087(4) 0.070(3) 0.004(3) -0.036(3) 0.004(3)
N18 0.106(6) 0.103(5) 0.180(8) 0.023(5) -0.052(6) -0.010(5)
C112 0.083(5) 0.071(4) 0.093(5) 0.017(4) -0.030(4) -0.010(4)
C113 0.193(14) 0.207(14) 0.230(15) -0.047(13) 0.022(12) 0.001(12)
C114 0.167(11) 0.169(12) 0.299(16) 0.078(12) -0.140(12) -0.029(9)
O23 0.025(5) 0.095(8) 0.038(4) 0.005(4) -0.007(4) 0.003(4)
N17 0.041(4) 0.061(6) 0.048(5) -0.004(4) -0.018(4) -0.022(4)
C109 0.054(8) 0.070(8) 0.052(7) 0.003(5) -0.022(6) -0.013(6)
C110 0.046(5) 0.043(5) 0.056(5) 0.000(4) -0.009(4) -0.002(4)
C111 0.101(12) 0.133(15) 0.055(8) -0.027(9) -0.032(8) -0.026(10)
O23B 0.021(6) 0.076(9) 0.042(5) 0.004(5) -0.017(5) -0.002(5)
N17B 0.038(6) 0.055(7) 0.024(5) 0.001(5) -0.005(4) -0.014(5)
C09B 0.029(6) 0.050(7) 0.037(7) 0.006(6) -0.013(5) -0.015(6)
C10B 0.036(5) 0.073(8) 0.033(5) 0.008(5) -0.010(4) -0.027(5)
C11B 0.038(7) 0.043(7) 0.063(10) -0.020(7) -0.015(7) -0.005(5)
C1 0.041(2) 0.0240(19) 0.033(2) 0.0068(15) -0.0198(18) -0.0069(16)
C2 0.054(3) 0.025(2) 0.030(2) 0.0052(16) -0.0169(19) -0.0091(18)
C3 0.055(3) 0.031(2) 0.031(2) 0.0016(16) -0.020(2) -0.0105(19)
C4 0.068(3) 0.026(2) 0.031(2) 0.0009(16) -0.016(2) -0.014(2)
C5 0.069(3) 0.025(2) 0.033(2) 0.0016(16) -0.018(2) -0.016(2)
C6 0.058(3) 0.026(2) 0.031(2) 0.0015(16) -0.0124(19) -0.0120(19)
C7 0.055(3) 0.026(2) 0.032(2) 0.0021(16) -0.0109(19) -0.0109(19)
C8 0.049(3) 0.028(2) 0.034(2) 0.0019(16) -0.0090(19) -0.0133(18)
C9 0.050(3) 0.028(2) 0.034(2) 0.0028(16) -0.0088(19) -0.0117(18)
C10 0.041(2) 0.0251(19) 0.029(2) 0.0020(15) -0.0066(17) -0.0099(17)
C11 0.043(2) 0.0244(19) 0.029(2) 0.0010(15) -0.0050(17) -0.0087(17)
C12 0.051(3) 0.026(2) 0.033(2) 0.0037(16) -0.0118(19) -0.0115(18)
C13 0.043(2) 0.033(2) 0.028(2) 0.0029(16) -0.0074(17) -0.0131(18)
C14 0.031(2) 0.031(2) 0.0253(18) 0.0003(15) -0.0069(16) -0.0066(16)
C15 0.0302(19) 0.029(2) 0.0253(18) 0.0029(15) -0.0095(15) -0.0077(15)
C16 0.056(3) 0.037(2) 0.027(2) 0.0047(16) -0.0166(19) -0.016(2)
C17 0.063(4) 0.088(4) 0.039(3) 0.021(3) -0.019(3) -0.025(3)
C18 0.071(3) 0.029(2) 0.032(2) -0.0034(17) -0.009(2) -0.014(2)
C19 0.082(4) 0.059(3) 0.031(2) -0.003(2) -0.013(2) -0.033(3)
C20 0.095(4) 0.032(2) 0.042(3) 0.011(2) -0.028(3) -0.018(3)
C21 0.169(8) 0.072(4) 0.049(3) 0.025(3) -0.027(4) -0.075(5)
C22 0.064(3) 0.038(2) 0.032(2) 0.0079(18) -0.015(2) -0.018(2)
C23 0.072(4) 0.058(3) 0.060(3) 0.012(3) -0.039(3) -0.021(3)
C24 0.036(2) 0.0260(19) 0.033(2) 0.0041(16) -0.0090(17) -0.0077(16)
C25 0.036(2) 0.0267(19) 0.035(2) 0.0033(16) -0.0122(17) -0.0093(16)
C26 0.038(2) 0.029(2) 0.041(2) 0.0061(17) -0.0099(19) -0.0107(17)
C27 0.032(2) 0.026(2) 0.043(2) 0.0037(17) -0.0090(18) -0.0075(16)
C28 0.032(2) 0.031(2) 0.045(2) -0.0030(17) -0.0120(18) -0.0105(17)
C29 0.0281(19) 0.027(2) 0.047(2) -0.0050(17) -0.0127(18) -0.0010(16)
C30 0.035(2) 0.037(2) 0.047(2) -0.0066(19) -0.0104(19) -0.0138(18)
C31 0.039(2) 0.043(3) 0.050(3) -0.009(2) -0.011(2) -0.017(2)
C32 0.038(2) 0.039(2) 0.046(3) -0.0119(19) -0.015(2) -0.0088(19)
C33 0.038(2) 0.031(2) 0.044(2) -0.0057(18) -0.0125(19) -0.0094(18)
C34 0.040(2) 0.038(2) 0.039(2) -0.0061(18) -0.0130(19) -0.0145(19)
C35 0.061(3) 0.054(3) 0.046(3) -0.006(2) -0.020(2) -0.025(3)
C36 0.051(3) 0.046(3) 0.039(2) -0.004(2) -0.014(2) -0.018(2)
C37 0.034(2) 0.038(2) 0.032(2) -0.0043(17) -0.0126(17) -0.0068(17)
C38 0.037(2) 0.029(2) 0.036(2) -0.0012(16) -0.0113(18) -0.0047(17)
C39 0.055(3) 0.029(2) 0.040(2) 0.0078(17) -0.013(2) -0.013(2)
C40 0.061(3) 0.039(3) 0.052(3) 0.003(2) -0.025(3) -0.006(2)
C41 0.044(3) 0.031(2) 0.060(3) 0.003(2) -0.012(2) -0.017(2)
C42 0.057(3) 0.043(3) 0.086(4) 0.001(3) -0.002(3) -0.026(3)
C43 0.093(4) 0.065(4) 0.050(3) 0.011(3) -0.020(3) -0.034(3)
C44 0.125(7) 0.080(5) 0.070(5) -0.001(4) -0.019(5) -0.030(5)
C45 0.066(3) 0.072(4) 0.043(3) -0.008(2) -0.013(2) -0.033(3)
C46 0.072(4) 0.085(4) 0.046(3) 0.004(3) -0.028(3) -0.027(3)
C47 0.032(2) 0.0235(18) 0.034(2) 0.0039(15) -0.0140(17) -0.0066(15)
C48 0.037(2) 0.0256(19) 0.039(2) 0.0043(16) -0.0180(18) -0.0047(16)
C49 0.039(2) 0.0248(19) 0.047(2) 0.0068(17) -0.023(2) -0.0082(17)
C50 0.035(2) 0.0240(19) 0.052(3) 0.0081(17) -0.021(2) -0.0065(16)
C51 0.034(2) 0.0195(18) 0.047(2) 0.0033(16) -0.0184(18) -0.0066(15)
C52 0.0285(19) 0.0261(19) 0.044(2) 0.0002(16) -0.0130(18) -0.0056(16)
C53 0.034(2) 0.025(2) 0.063(3) 0.0048(19) -0.022(2) -0.0011(17)
C54 0.034(2) 0.030(2) 0.071(3) -0.008(2) -0.017(2) 0.0004(18)
C55 0.029(2) 0.033(2) 0.061(3) -0.008(2) -0.014(2) 0.0005(17)
C56 0.031(2) 0.032(2) 0.046(2) -0.0053(18) -0.0117(19) 0.0005(17)
C57 0.032(2) 0.043(2) 0.044(2) -0.0075(19) -0.0125(19) 0.0093(18)
C58 0.030(4) 0.025(4) 0.045(4) -0.008(3) -0.007(3) -0.005(3)
C59 0.033(4) 0.028(4) 0.037(4) -0.003(3) -0.006(3) -0.002(3)
C66 0.037(4) 0.040(4) 0.056(5) 0.005(3) -0.005(4) 0.000(4)
C67 0.065(6) 0.055(6) 0.059(6) -0.005(5) -0.001(5) 0.014(5)
C68 0.050(5) 0.042(4) 0.051(5) 0.006(4) -0.008(4) -0.004(4)
C69 0.078(7) 0.085(7) 0.037(5) 0.001(5) -0.006(5) -0.018(6)
C58A 0.029(5) 0.030(5) 0.046(6) -0.011(5) -0.016(4) -0.004(4)
C59A 0.033(5) 0.032(6) 0.042(6) -0.011(5) -0.006(4) -0.005(5)
C66A 0.045(6) 0.043(6) 0.049(6) -0.005(5) -0.010(5) -0.007(5)
C67A 0.047(7) 0.044(7) 0.077(9) -0.005(6) -0.012(7) -0.009(6)
C68A 0.031(5) 0.058(6) 0.036(5) -0.011(5) -0.013(4) 0.013(5)
C69A 0.072(11) 0.099(13) 0.073(11) 0.024(10) -0.020(9) -0.013(10)
C60 0.037(2) 0.045(3) 0.036(2) -0.0059(19) -0.0104(19) 0.0033(19)
C61 0.036(2) 0.034(2) 0.034(2) -0.0047(17) -0.0063(18) -0.0047(17)
C62 0.050(3) 0.034(2) 0.047(3) 0.0032(18) -0.028(2) -0.0056(19)
C63 0.060(3) 0.047(3) 0.046(3) 0.008(2) -0.022(2) -0.004(2)
C64 0.046(3) 0.029(2) 0.059(3) 0.0072(19) -0.029(2) -0.0077(19)
C65 0.052(3) 0.037(3) 0.066(3) 0.014(2) -0.030(3) -0.005(2)
C70 0.046(2) 0.039(2) 0.031(2) 0.0055(17) -0.0152(19) -0.0171(19)
C71 0.039(2) 0.041(2) 0.030(2) 0.0047(17) -0.0141(18) -0.0118(18)
C72 0.045(2) 0.046(3) 0.034(2) 0.0083(18) -0.0187(19) -0.016(2)
C73 0.047(3) 0.046(3) 0.034(2) 0.0091(18) -0.019(2) -0.015(2)
C74 0.050(3) 0.046(3) 0.028(2) 0.0098(18) -0.0171(19) -0.021(2)
C75 0.052(3) 0.046(3) 0.028(2) 0.0078(18) -0.0172(19) -0.022(2)
C76 0.048(3) 0.054(3) 0.031(2) 0.0114(19) -0.016(2) -0.015(2)
C77 0.055(3) 0.060(3) 0.028(2) 0.010(2) -0.016(2) -0.018(2)
C78 0.046(3) 0.055(3) 0.033(2) 0.004(2) -0.010(2) -0.022(2)
C79 0.044(2) 0.051(3) 0.026(2) 0.0054(18) -0.0103(18) -0.023(2)
C80 0.040(2) 0.052(3) 0.0248(19) 0.0017(18) -0.0080(17) -0.020(2)
C81 0.047(2) 0.053(3) 0.028(2) 0.0009(18) -0.0136(19) -0.023(2)
C82 0.045(2) 0.048(3) 0.033(2) -0.0047(19) -0.0143(19) -0.015(2)
C83 0.044(2) 0.046(2) 0.027(2) 0.0003(18) -0.0107(18) -0.017(2)
C84 0.041(2) 0.037(2) 0.031(2) -0.0005(17) -0.0101(18) -0.0128(19)
C85 0.064(3) 0.044(3) 0.049(3) 0.013(2) -0.020(2) -0.011(2)
C86 0.074(4) 0.058(4) 0.106(6) -0.022(4) -0.017(4) -0.008(3)
C87 0.072(4) 0.050(3) 0.044(3) 0.017(2) -0.023(3) -0.014(3)
C88 0.112(6) 0.062(4) 0.060(4) 0.032(3) -0.028(4) -0.043(4)
C89 0.051(3) 0.063(3) 0.025(2) 0.001(2) -0.008(2) -0.019(2)
C90 0.052(3) 0.074(4) 0.032(2) 0.006(2) -0.008(2) -0.027(3)
C91 0.055(3) 0.054(3) 0.033(2) -0.007(2) -0.006(2) -0.014(2)
C92 0.049(3) 0.071(4) 0.043(3) -0.007(2) -0.013(2) -0.005(3)
C93 0.055(3) 0.066(4) 0.047(3) 0.003(2) -0.013(2) -0.024(3)
C94 0.066(3) 0.054(3) 0.040(3) 0.010(2) -0.023(2) -0.020(3)
C95 0.052(3) 0.056(3) 0.034(2) 0.008(2) -0.013(2) -0.021(2)
C96 0.040(2) 0.052(3) 0.038(2) 0.0082(19) -0.0178(19) -0.023(2)
C97 0.042(3) 0.062(3) 0.043(3) 0.017(2) -0.016(2) -0.022(2)
C98 0.041(2) 0.065(3) 0.037(2) 0.015(2) -0.017(2) -0.023(2)
C99 0.031(2) 0.030(2) 0.032(2) 0.0001(16) -0.0098(17) -0.0038(16)
C100 0.082(4) 0.041(3) 0.071(4) 0.011(2) -0.055(3) -0.019(3)
C101 0.041(2) 0.027(2) 0.039(2) 0.0027(17) -0.0105(19) 0.0001(17)
C102 0.071(4) 0.073(4) 0.075(4) 0.002(3) -0.022(4) -0.012(3)
O22 0.046(7) 0.027(6) 0.035(6) -0.002(4) -0.010(5) -0.003(4)
N16A 0.033(5) 0.037(4) 0.060(6) -0.009(4) -0.015(4) -0.005(4)
C106 0.046(7) 0.037(6) 0.021(6) 0.002(5) -0.013(4) -0.012(5)
C07A 0.067(7) 0.054(6) 0.059(6) 0.004(5) -0.024(6) -0.020(5)
C108 0.037(9) 0.039(10) 0.069(11) -0.004(8) -0.013(7) -0.011(7)
O22B 0.052(9) 0.034(6) 0.037(7) 0.005(4) -0.022(6) -0.005(4)
N16B 0.029(5) 0.027(4) 0.053(5) -0.001(4) -0.014(4) -0.005(3)
C06B 0.032(5) 0.020(5) 0.025(6) 0.004(4) -0.013(4) -0.009(4)
C07B 0.050(6) 0.044(5) 0.047(5) 0.012(4) -0.011(5) -0.004(4)
C08B 0.049(11) 0.024(8) 0.071(12) 0.002(7) -0.021(8) 0.002(6)
N1 0.066(3) 0.0229(17) 0.0275(17) 0.0033(13) -0.0122(17) -0.0139(17)
N2 0.056(2) 0.0246(17) 0.0286(17) 0.0015(13) -0.0097(16) -0.0111(16)
N3 0.0332(17) 0.0237(16) 0.0250(16) 0.0018(12) -0.0080(13) -0.0068(13)
N4 0.0356(18) 0.0265(17) 0.0370(18) -0.0008(14) -0.0136(15) -0.0066(14)
N5 0.0399(19) 0.0294(18) 0.0395(19) -0.0018(14) -0.0120(16) -0.0111(15)
N6 0.0351(18) 0.0308(18) 0.0363(19) -0.0044(14) -0.0139(15) -0.0045(14)
N7 0.0320(17) 0.0245(16) 0.0387(19) 0.0009(13) -0.0137(15) -0.0010(13)
N8 0.0328(18) 0.0298(18) 0.045(2) -0.0012(15) -0.0152(16) -0.0046(14)
N9 0.0284(17) 0.0244(16) 0.0412(19) -0.0054(14) -0.0085(15) -0.0012(13)
N10 0.044(2) 0.042(2) 0.0300(18) 0.0087(15) -0.0158(16) -0.0135(17)
N11 0.047(2) 0.046(2) 0.0247(17) 0.0065(15) -0.0105(16) -0.0191(17)
N12 0.0383(19) 0.050(2) 0.0207(16) 0.0022(15) -0.0057(14) -0.0169(17)
N13 0.048(2) 0.058(3) 0.039(2) 0.0057(18) -0.0177(18) -0.022(2)
N14 0.0386(19) 0.0298(18) 0.0357(18) 0.0008(14) -0.0145(16) -0.0045(15)
O1 0.0421(16) 0.0250(14) 0.0345(15) 0.0073(11) -0.0115(13) -0.0078(12)
O2 0.0475(17) 0.0231(14) 0.0330(15) 0.0036(11) -0.0158(13) -0.0108(12)
O3 0.0429(16) 0.0242(14) 0.0325(15) 0.0016(11) -0.0112(13) -0.0078(12)
O4 0.0453(17) 0.0294(15) 0.0272(14) -0.0011(11) -0.0093(13) -0.0081(13)
O5 0.0481(18) 0.0324(15) 0.0332(15) 0.0068(12) -0.0185(14) -0.0150(13)
O6 0.0301(14) 0.0285(14) 0.0351(15) 0.0096(11) -0.0140(12) -0.0078(11)
O7 0.0439(17) 0.0424(18) 0.0386(17) -0.0070(13) -0.0106(14) -0.0144(14)
O8 0.0399(16) 0.0381(16) 0.0355(16) 0.0014(12) -0.0113(13) -0.0112(13)
O9 0.0404(16) 0.0316(15) 0.0325(15) 0.0026(12) -0.0147(13) -0.0046(12)
O10 0.0414(16) 0.0311(15) 0.0317(15) 0.0019(11) -0.0170(13) -0.0011(12)
O11 0.0466(19) 0.0405(18) 0.0370(17) 0.0069(13) -0.0044(14) 0.0109(14)
O12 0.0383(17) 0.055(2) 0.0343(16) 0.0025(14) -0.0075(14) 0.0004(15)
O13 0.0446(17) 0.0399(17) 0.0275(14) 0.0065(12) -0.0091(13) -0.0076(14)
O14 0.050(2) 0.059(2) 0.0303(16) 0.0155(15) -0.0108(15) -0.0045(17)
O15 0.0446(18) 0.0466(18) 0.0253(14) 0.0020(13) -0.0042(13) -0.0090(14)
O16 0.0452(17) 0.0428(17) 0.0280(15) -0.0019(12) -0.0094(13) -0.0126(14)
O17 0.0413(16) 0.0313(15) 0.0292(14) 0.0053(11) -0.0106(13) -0.0002(12)
O18 0.0469(17) 0.0261(15) 0.0425(17) 0.0056(12) -0.0213(14) -0.0076(13)
O19 0.0434(17) 0.0497(19) 0.0288(15) 0.0050(13) -0.0093(13) -0.0152(15)
O20 0.067(2) 0.0371(17) 0.0374(17) 0.0054(13) -0.0221(16) -0.0244(16)
Zn1 0.0382(3) 0.0231(3) 0.0282(3) 0.0053(2) -0.0136(2) -0.0073(2)
Zn2 0.0322(3) 0.0228(3) 0.0275(3) 0.00219(19) -0.0113(2) -0.0079(2)
Zn3 0.0335(3) 0.0231(3) 0.0280(3) 0.0011(2) -0.0077(2) -0.0047(2)
Zn4 0.0354(3) 0.0297(3) 0.0267(3) -0.0021(2) -0.0064(2) -0.0056(2)
O21 0.0296(14) 0.0303(15) 0.0418(16) 0.0008(12) -0.0125(13) -0.0060(12)
N15 0.0350(19) 0.0281(19) 0.070(3) 0.0011(17) -0.0186(19) -0.0109(15)
C103 0.034(3) 0.017(3) 0.044(4) -0.002(3) -0.013(3) -0.004(3)
C104 0.089(8) 0.056(6) 0.117(9) 0.033(6) -0.077(8) -0.030(6)
C105 0.044(5) 0.037(5) 0.114(9) -0.005(5) -0.007(5) -0.023(4)
C13A 0.043(5) 0.032(5) 0.046(5) 0.007(4) -0.017(4) -0.016(4)
C14A 0.054(7) 0.052(7) 0.084(9) 0.003(6) -0.032(7) -0.016(6)
C15A 0.048(6) 0.035(6) 0.060(7) 0.009(5) -0.008(5) -0.013(5)

loop_
_atom_type_symbol
_atom_type_description
_atom_type_scat_dispersion_real
_atom_type_scat_dispersion_imag
_atom_type_scat_source
C C 0.0181 0.0091 'International Tables Vol C Tables 4.2.6.8 and 6.1.1.4'
H H 0.0000 0.0000 'International Tables Vol C Tables 4.2.6.8 and 6.1.1.4'
N N 0.0311 0.0180 'International Tables Vol C Tables 4.2.6.8 and 6.1.1.4'
O O 0.0492 0.0322 'International Tables Vol C Tables 4.2.6.8 and 6.1.1.4'
Zn Zn -1.5491 0.6778 'International Tables Vol C Tables 4.2.6.8 and 6.1.1.4'

loop_
_geom_angle_atom_site_label_1
_geom_angle_atom_site_label_2
_geom_angle_atom_site_label_3
_geom_angle
_geom_angle_site_symmetry_1
_geom_angle_site_symmetry_3
C112 N18 C114 119.5(12) . .
C112 N18 C113 119.7(11) . .
C114 N18 C113 120.8(13) . .
O24 C112 N18 125.9(10) . .
O24 C112 H112 117.0 . .
N18 C112 H112 117.0 . .
N18 C113 H11A 109.5 . .
N18 C113 H11B 109.5 . .
H11A C113 H11B 109.5 . .
N18 C113 H11C 109.5 . .
H11A C113 H11C 109.5 . .
H11B C113 H11C 109.5 . .
N18 C114 H11D 109.5 . .
N18 C114 H11E 109.5 . .
H11D C114 H11E 109.5 . .
N18 C114 H11F 109.5 . .
H11D C114 H11F 109.5 . .
H11E C114 H11F 109.5 . .
C109 N17 C111 122.5(10) . .
C109 N17 C110 118.9(8) . .
C111 N17 C110 118.6(9) . .
O23 C109 N17 125.1(11) . .
O23 C109 H109 117.5 . .
N17 C109 H109 117.5 . .
N17 C110 H11G 109.5 . .
N17 C110 H11H 109.5 . .
H11G C110 H11H 109.5 . .
N17 C110 H11I 109.5 . .
H11G C110 H11I 109.5 . .
H11H C110 H11I 109.5 . .
N17 C111 H11J 109.5 . .
N17 C111 H11K 109.5 . .
H11J C111 H11K 109.5 . .
N17 C111 H11L 109.5 . .
H11J C111 H11L 109.5 . .
H11K C111 H11L 109.5 . .
C09B N17B C11B 122.2(10) . .
C09B N17B C10B 119.5(9) . .
C11B N17B C10B 118.2(9) . .
O23B C09B N17B 126.9(12) . .
O23B C09B H09B 116.5 . .
N17B C09B H09B 116.5 . .
N17B C10B H10A 109.5 . .
N17B C10B H10B 109.5 . .
H10A C10B H10B 109.5 . .
N17B C10B H10C 109.5 . .
H10A C10B H10C 109.5 . .
H10B C10B H10C 109.5 . .
N17B C11B H11M 109.5 . .
N17B C11B H11N 109.5 . .
H11M C11B H11N 109.5 . .
N17B C11B H11O 109.5 . .
H11M C11B H11O 109.5 . .
H11N C11B H11O 109.5 . .
O1 C1 O2 126.1(4) . .
O1 C1 C2 118.7(4) . .
O2 C1 C2 115.2(4) . .
N1 C2 C3 108.7(4) . .
N1 C2 C1 118.7(4) . .
C3 C2 C1 132.6(4) . .
C2 C3 C4 106.2(4) . .
C2 C3 C16 126.8(4) . .
C4 C3 C16 126.9(4) . .
C5 C4 C3 107.7(4) . .
C5 C4 C18 127.6(4) . .
C3 C4 C18 124.7(4) . .
N1 C5 C4 107.5(4) . .
N1 C5 C6 117.5(4) . .
C4 C5 C6 134.6(4) . .
N2 C6 C7 121.6(4) . .
N2 C6 C5 113.5(4) . .
C7 C6 C5 124.8(4) . .
C8 C7 C6 118.1(4) . .
C8 C7 H7 120.9 . .
C6 C7 H7 120.9 . .
C7 C8 C9 121.0(4) . .
C7 C8 H8 119.5 . .
C9 C8 H8 119.5 . .
C8 C9 C10 117.4(4) . .
C8 C9 H9 121.3 . .
C10 C9 H9 121.3 . .
N2 C10 C9 122.6(4) . .
N2 C10 C11 113.7(4) . .
C9 C10 C11 123.7(4) . .
N3 C11 C12 108.4(4) . .
N3 C11 C10 117.7(4) . .
C12 C11 C10 133.9(4) . .
C11 C12 C13 107.1(4) . .
C11 C12 C20 127.9(4) . .
C13 C12 C20 124.9(4) . .
C14 C13 C12 106.8(4) . .
C14 C13 C22 126.9(4) . .
C12 C13 C22 126.0(4) . .
N3 C14 C13 108.1(4) . .
N3 C14 C15 119.3(4) . .
C13 C14 C15 132.5(4) . .
O4 C15 O3 125.7(4) . .
O4 C15 C14 118.8(4) . .
O3 C15 C14 115.6(3) . .
C3 C16 C17 112.4(4) . .
C3 C16 H16A 109.1 . .
C17 C16 H16A 109.1 . .
C3 C16 H16B 109.1 . .
C17 C16 H16B 109.1 . .
H16A C16 H16B 107.9 . .
C16 C17 H17A 109.5 . .
C16 C17 H17B 109.5 . .
H17A C17 H17B 109.5 . .
C16 C17 H17C 109.5 . .
H17A C17 H17C 109.5 . .
H17B C17 H17C 109.5 . .
C4 C18 C19 112.6(5) . .
C4 C18 H18A 109.1 . .
C19 C18 H18A 109.1 . .
C4 C18 H18B 109.1 . .
C19 C18 H18B 109.1 . .
H18A C18 H18B 107.8 . .
C18 C19 H19A 109.5 . .
C18 C19 H19B 109.5 . .
H19A C19 H19B 109.5 . .
C18 C19 H19C 109.5 . .
H19A C19 H19C 109.5 . .
H19B C19 H19C 109.5 . .
C12 C20 C21 112.2(5) . .
C12 C20 H20A 109.2 . .
C21 C20 H20A 109.2 . .
C12 C20 H20B 109.2 . .
C21 C20 H20B 109.2 . .
H20A C20 H20B 107.9 . .
C20 C21 H21A 109.5 . .
C20 C21 H21B 109.5 . .
H21A C21 H21B 109.5 . .
C20 C21 H21C 109.5 . .
H21A C21 H21C 109.5 . .
H21B C21 H21C 109.5 . .
C13 C22 C23 112.5(4) . .
C13 C22 H22A 109.1 . .
C23 C22 H22A 109.1 . .
C13 C22 H22B 109.1 . .
C23 C22 H22B 109.1 . .
H22A C22 H22B 107.8 . .
C22 C23 H23A 109.5 . .
C22 C23 H23B 109.5 . .
H23A C23 H23B 109.5 . .
C22 C23 H23C 109.5 . .
H23A C23 H23C 109.5 . .
H23B C23 H23C 109.5 . .
O5 C24 O6 125.3(4) . .
O5 C24 C25 118.8(4) . .
O6 C24 C25 115.9(4) . .
N4 C25 C26 108.4(4) . .
N4 C25 C24 119.9(4) . .
C26 C25 C24 131.5(4) . .
C25 C26 C27 106.6(4) . .
C25 C26 C39 126.5(4) . .
C27 C26 C39 126.6(4) . .
C28 C27 C26 107.6(4) . .
C28 C27 C41 127.9(4) . .
C26 C27 C41 124.5(4) . .
N4 C28 C27 108.3(4) . .
N4 C28 C29 118.6(4) . .
C27 C28 C29 132.8(4) . .
N5 C29 C30 121.7(4) . .
N5 C29 C28 115.1(4) . .
C30 C29 C28 123.1(4) . .
C31 C30 C29 118.4(4) . .
C31 C30 H30 120.8 . .
C29 C30 H30 120.8 . .
C30 C31 C32 120.4(4) . .
C30 C31 H31 119.8 . .
C32 C31 H31 119.8 . .
C31 C32 C33 118.1(4) . .
C31 C32 H32 121.0 . .
C33 C32 H32 121.0 . .
N5 C33 C32 121.4(4) . .
N5 C33 C34 114.7(4) . .
C32 C33 C34 123.9(4) . .
N6 C34 C35 108.2(4) . .
N6 C34 C33 117.7(4) . .
C35 C34 C33 134.1(4) . .
C34 C35 C36 107.0(4) . .
C34 C35 C43 129.4(5) . .
C36 C35 C43 123.5(5) . .
C37 C36 C35 106.2(4) . .
C37 C36 C45 127.0(4) . .
C35 C36 C45 126.7(4) . .
N6 C37 C36 108.7(4) . .
N6 C37 C38 120.3(4) . .
C36 C37 C38 130.9(4) . .
O8 C38 O7 126.0(4) . .
O8 C38 C37 118.7(4) . .
O7 C38 C37 115.4(4) . .
C26 C39 C40 111.8(4) . .
C26 C39 H39A 109.3 . .
C40 C39 H39A 109.2 . .
C26 C39 H39B 109.2 . .
C40 C39 H39B 109.2 . .
H39A C39 H39B 107.9 . .
C39 C40 H40A 109.5 . .
C39 C40 H40B 109.5 . .
H40A C40 H40B 109.5 . .
C39 C40 H40C 109.5 . .
H40A C40 H40C 109.5 . .
H40B C40 H40C 109.5 . .
C27 C41 C42 112.5(4) . .
C27 C41 H41A 109.1 . .
C42 C41 H41A 109.1 . .
C27 C41 H41B 109.1 . .
C42 C41 H41B 109.1 . .
H41A C41 H41B 107.8 . .
C41 C42 H42A 109.5 . .
C41 C42 H42B 109.5 . .
H42A C42 H42B 109.5 . .
C41 C42 H42C 109.5 . .
H42A C42 H42C 109.5 . .
H42B C42 H42C 109.5 . .
C44 C43 C35 109.2(6) . .
C44 C43 H43A 109.8 . .
C35 C43 H43A 109.8 . .
C44 C43 H43B 109.8 . .
C35 C43 H43B 109.8 . .
H43A C43 H43B 108.3 . .
C43 C44 H44A 109.5 . .
C43 C44 H44B 109.5 . .
H44A C44 H44B 109.5 . .
C43 C44 H44C 109.5 . .
H44A C44 H44C 109.5 . .
H44B C44 H44C 109.5 . .
C36 C45 C46 113.5(5) . .
C36 C45 H45A 108.9 . .
C46 C45 H45A 108.9 . .
C36 C45 H45B 108.9 . .
C46 C45 H45B 108.9 . .
H45A C45 H45B 107.7 . .
C45 C46 H46A 109.5 . .
C45 C46 H46B 109.5 . .
H46A C46 H46B 109.5 . .
C45 C46 H46C 109.5 . .
H46A C46 H46C 109.5 . .
H46B C46 H46C 109.5 . .
O10 C47 O9 125.5(4) . .
O10 C47 C48 117.3(4) . .
O9 C47 C48 117.2(4) . .
N7 C48 C49 107.1(4) . .
N7 C48 C47 119.8(4) . .
C49 C48 C47 133.0(4) . .
C48 C49 C50 107.2(4) . .
C48 C49 C62 126.2(4) . .
C50 C49 C62 126.6(4) . .
C51 C50 C49 108.0(4) . .
C51 C50 C64 126.8(4) . .
C49 C50 C64 125.2(4) . .
N7 C51 C50 107.4(4) . .
N7 C51 C52 118.4(4) . .
C50 C51 C52 134.2(4) . .
N8 C52 C53 122.1(4) . .
N8 C52 C51 115.8(4) . .
C53 C52 C51 122.0(4) . .
C54 C53 C52 117.7(5) . .
C54 C53 H53 121.2 . .
C52 C53 H53 121.2 . .
C55 C54 C53 121.5(4) . .
C55 C54 H54 119.2 . .
C53 C54 H54 119.2 . .
C54 C55 C56 117.9(5) . .
C54 C55 H55 121.0 . .
C56 C55 H55 121.0 . .
N8 C56 C55 121.3(4) . .
N8 C56 C57 115.0(4) . .
C55 C56 C57 123.5(4) . .
N9 C57 C58A 108.4(5) . .
N9 C57 C58 104.8(5) . .
N9 C57 C56 119.2(4) . .
C58A C57 C56 129.4(6) . .
C58 C57 C56 134.4(5) . .
C59 C58 C57 108.7(6) . .
C59 C58 C66 124.3(7) . .
C57 C58 C66 127.0(7) . .
C60 C59 C58 104.4(6) . .
C60 C59 C68 128.7(7) . .
C58 C59 C68 126.9(7) . .
C58 C66 C67 114.1(7) . .
C58 C66 H66A 108.7 . .
C67 C66 H66A 108.7 . .
C58 C66 H66B 108.7 . .
C67 C66 H66B 108.7 . .
H66A C66 H66B 107.6 . .
C66 C67 H67A 109.5 . .
C66 C67 H67B 109.5 . .
H67A C67 H67B 109.5 . .
C66 C67 H67C 109.5 . .
H67A C67 H67C 109.5 . .
H67B C67 H67C 109.5 . .
C59 C68 C69 114.1(7) . .
C59 C68 H68A 108.7 . .
C69 C68 H68A 108.7 . .
C59 C68 H68B 108.7 . .
C69 C68 H68B 108.7 . .
H68A C68 H68B 107.6 . .
C68 C69 H69A 109.5 . .
C68 C69 H69B 109.5 . .
H69A C69 H69B 109.5 . .
C68 C69 H69C 109.5 . .
H69A C69 H69C 109.5 . .
H69B C69 H69C 109.5 . .
C57 C58A C59A 104.9(7) . .
C57 C58A C66A 130.3(9) . .
C59A C58A C66A 124.3(9) . .
C58A C59A C60 109.1(8) . .
C58A C59A C68A 127.5(9) . .
C60 C59A C68A 122.2(8) . .
C58A C66A C67A 114.2(9) . .
C58A C66A H66C 108.7 . .
C67A C66A H66C 108.7 . .
C58A C66A H66D 108.7 . .
C67A C66A H66D 108.7 . .
H66C C66A H66D 107.6 . .
C66A C67A H67D 109.5 . .
C66A C67A H67E 109.5 . .
H67D C67A H67E 109.5 . .
C66A C67A H67F 109.5 . .
H67D C67A H67F 109.5 . .
H67E C67A H67F 109.5 . .
C59A C68A C69A 114.0(10) . .
C59A C68A H68C 108.7 . .
C69A C68A H68C 108.7 . .
C59A C68A H68D 108.7 . .
C69A C68A H68D 108.7 . .
H68C C68A H68D 107.6 . .
C68A C69A H69D 109.5 . .
C68A C69A H69E 109.5 . .
H69D C69A H69E 109.5 . .
C68A C69A H69F 109.5 . .
H69D C69A H69F 109.5 . .
H69E C69A H69F 109.5 . .
N9 C60 C59 109.4(5) . .
N9 C60 C59A 102.8(5) . .
N9 C60 C61 118.9(4) . .
C59 C60 C61 130.6(5) . .
C59A C60 C61 134.2(6) . .
O11 C61 O12 125.5(4) . .
O11 C61 C60 114.6(4) . .
O12 C61 C60 119.9(4) . .
C49 C62 C63 113.6(4) . .
C49 C62 H62A 108.9 . .
C63 C62 H62A 108.9 . .
C49 C62 H62B 108.9 . .
C63 C62 H62B 108.9 . .
H62A C62 H62B 107.7 . .
C62 C63 H63A 109.5 . .
C62 C63 H63B 109.5 . .
H63A C63 H63B 109.5 . .
C62 C63 H63C 109.5 . .
H63A C63 H63C 109.5 . .
H63B C63 H63C 109.5 . .
C50 C64 C65 112.1(4) . .
C50 C64 H64A 109.2 . .
C65 C64 H64A 109.2 . .
C50 C64 H64B 109.2 . .
C65 C64 H64B 109.2 . .
H64A C64 H64B 107.9 . .
C64 C65 H65A 109.5 . .
C64 C65 H65B 109.5 . .
H65A C65 H65B 109.5 . .
C64 C65 H65C 109.5 . .
H65A C65 H65C 109.5 . .
H65B C65 H65C 109.5 . .
O14 C70 O13 123.9(4) . .
O14 C70 C71 120.3(4) . .
O13 C70 C71 115.8(4) . .
N10 C71 C72 107.6(4) . .
N10 C71 C70 120.0(4) . .
C72 C71 C70 132.3(4) . .
C71 C72 C73 107.2(4) . .
C71 C72 C85 126.6(4) . .
C73 C72 C85 126.2(4) . .
C74 C73 C72 107.3(4) . .
C74 C73 C87 127.7(5) . .
C72 C73 C87 124.9(5) . .
N10 C74 C73 107.6(4) . .
N10 C74 C75 117.9(4) . .
C73 C74 C75 134.5(4) . .
N11 C75 C76 121.4(5) . .
N11 C75 C74 115.3(4) . .
C76 C75 C74 123.2(5) . .
C77 C76 C75 118.1(5) . .
C77 C76 H76 120.9 . .
C75 C76 H76 120.9 . .
C76 C77 C78 120.7(4) . .
C76 C77 H77 119.6 . .
C78 C77 H77 119.6 . .
C77 C78 C79 118.1(5) . .
C77 C78 H78 120.9 . .
C79 C78 H78 120.9 . .
N11 C79 C78 122.2(5) . .
N11 C79 C80 114.4(4) . .
C78 C79 C80 123.4(5) . .
N12 C80 C81 107.7(4) . .
N12 C80 C79 117.9(4) . .
C81 C80 C79 134.4(4) . .
C80 C81 C82 106.9(4) . .
C80 C81 C89 127.5(5) . .
C82 C81 C89 125.5(5) . .
C83 C82 C81 107.7(4) . .
C83 C82 C91 126.4(5) . .
C81 C82 C91 125.9(4) . .
N12 C83 C82 107.3(4) . .
N12 C83 C84 119.4(4) . .
C82 C83 C84 133.2(5) . .
O15 C84 O16 122.4(4) . .
O15 C84 C83 119.9(4) . .
O16 C84 C83 117.7(4) . .
O15 C84 Zn4 75.4(3) . 2_666
O16 C84 Zn4 47.5(2) . 2_666
C83 C84 Zn4 162.7(3) . 2_666
C72 C85 C86 111.7(5) . .
C72 C85 H85A 109.3 . .
C86 C85 H85A 109.3 . .
C72 C85 H85B 109.3 . .
C86 C85 H85B 109.3 . .
H85A C85 H85B 107.9 . .
C85 C86 H86A 109.5 . .
C85 C86 H86B 109.5 . .
H86A C86 H86B 109.5 . .
C85 C86 H86C 109.5 . .
H86A C86 H86C 109.5 . .
H86B C86 H86C 109.5 . .
C73 C87 C88 112.7(5) . .
C73 C87 H87A 109.0 . .
C88 C87 H87A 109.0 . .
C73 C87 H87B 109.0 . .
C88 C87 H87B 109.0 . .
H87A C87 H87B 107.8 . .
C87 C88 H88A 109.5 . .
C87 C88 H88B 109.5 . .
H88A C88 H88B 109.5 . .
C87 C88 H88C 109.5 . .
H88A C88 H88C 109.5 . .
H88B C88 H88C 109.5 . .
C81 C89 C90 114.3(4) . .
C81 C89 H89A 108.7 . .
C90 C89 H89A 108.7 . .
C81 C89 H89B 108.7 . .
C90 C89 H89B 108.7 . .
H89A C89 H89B 107.6 . .
C89 C90 H90A 109.5 . .
C89 C90 H90B 109.5 . .
H90A C90 H90B 109.5 . .
C89 C90 H90C 109.5 . .
H90A C90 H90C 109.5 . .
H90B C90 H90C 109.5 . .
C82 C91 C92 113.6(4) . .
C82 C91 H91A 108.8 . .
C92 C91 H91A 108.8 . .
C82 C91 H91B 108.8 . .
C92 C91 H91B 108.8 . .
H91A C91 H91B 107.7 . .
C91 C92 H92A 109.5 . .
C91 C92 H92B 109.5 . .
H92A C92 H92B 109.5 . .
C91 C92 H92C 109.5 . .
H92A C92 H92C 109.5 . .
H92B C92 H92C 109.5 . .
N13 C93 H93A 109.5 . .
N13 C93 H93B 109.5 . .
H93A C93 H93B 109.5 . .
N13 C93 H93C 109.5 . .
H93A C93 H93C 109.5 . .
H93B C93 H93C 109.5 . .
N13 C94 C95 120.4(5) . .
N13 C94 H94 119.8 . .
C95 C94 H94 119.8 . .
C94 C95 C96 120.3(5) . .
C94 C95 H95 119.8 . .
C96 C95 H95 119.8 . .
C97 C96 C95 117.3(5) . .
C97 C96 C96 121.9(6) . 2_665
C95 C96 C96 120.8(5) . 2_665
C98 C97 C96 120.3(5) . .
C98 C97 H97 119.8 . .
C96 C97 H97 119.8 . .
N13 C98 C97 120.5(5) . .
N13 C98 H98 119.8 . .
C97 C98 H98 119.8 . .
O18 C99 N14 126.1(4) . .
O18 C99 H99 117.0 . .
N14 C99 H99 117.0 . .
N14 C100 H10X 109.5 . .
N14 C100 H10Y 109.5 . .
H10X C100 H10Y 109.5 . .
N14 C100 H10Z 109.5 . .
H10X C100 H10Z 109.5 . .
H10Y C100 H10Z 109.5 . .
N14 C101 H10D 109.5 . .
N14 C101 H10E 109.5 . .
H10D C101 H10E 109.5 . .
N14 C101 H10F 109.5 . .
H10D C101 H10F 109.5 . .
H10E C101 H10F 109.5 . .
O20 C102 H10G 109.5 . .
O20 C102 H10H 109.5 . .
H10G C102 H10H 109.5 . .
O20 C102 H10I 109.5 . .
H10G C102 H10I 109.5 . .
H10H C102 H10I 109.5 . .
C106 N16A C108 121.1(10) . .
C106 N16A C07A 123.5(9) . .
C108 N16A C07A 115.4(10) . .
O22 C106 N16A 126.2(11) . .
O22 C106 H106 116.9 . .
N16A C106 H106 116.9 . .
N16A C07A H07A 109.5 . .
N16A C07A H07B 109.5 . .
H07A C07A H07B 109.5 . .
N16A C07A H07C 109.5 . .
H07A C07A H07C 109.5 . .
H07B C07A H07C 109.5 . .
N16A C108 H10M 109.5 . .
N16A C108 H10N 109.5 . .
H10M C108 H10N 109.5 . .
N16A C108 H10O 109.5 . .
H10M C108 H10O 109.5 . .
H10N C108 H10O 109.5 . .
C06B N16B C07B 123.6(8) . .
C06B N16B C08B 119.2(9) . .
C07B N16B C08B 117.2(10) . .
O22B C06B N16B 125.2(12) . .
O22B C06B H06B 117.4 . .
N16B C06B H06B 117.4 . .
N16B C07B H07D 109.5 . .
N16B C07B H07E 109.5 . .
H07D C07B H07E 109.5 . .
N16B C07B H07F 109.5 . .
H07D C07B H07F 109.5 . .
H07E C07B H07F 109.5 . .
N16B C08B H08A 109.5 . .
N16B C08B H08B 109.5 . .
H08A C08B H08B 109.5 . .
N16B C08B H08C 109.5 . .
H08A C08B H08C 109.5 . .
H08B C08B H08C 109.5 . .
C5 N1 C2 109.8(4) . .
C5 N1 H1 125.1 . .
C2 N1 H1 125.1 . .
C10 N2 C6 119.3(4) . .
C11 N3 C14 109.5(3) . .
C11 N3 H3 125.2 . .
C14 N3 H3 125.2 . .
C28 N4 C25 109.1(4) . .
C29 N5 C33 119.9(4) . .
C34 N6 C37 109.8(4) . .
C51 N7 C48 110.3(4) . .
C51 N7 H7A 124.8 . .
C48 N7 H7A 124.8 . .
C52 N8 C56 119.4(4) . .
C57 N9 C60 111.4(4) . .
C57 N9 H9A 124.3 . .
C60 N9 H9A 124.3 . .
C71 N10 C74 110.3(4) . .
C71 N10 H10 124.9 . .
C74 N10 H10 124.9 . .
C79 N11 C75 119.4(4) . .
C83 N12 C80 110.4(4) . .
C83 N12 H12 124.8 . .
C80 N12 H12 124.8 . .
C98 N13 C94 121.2(5) . .
C98 N13 C93 119.3(4) . .
C94 N13 C93 119.4(5) . .
C99 N14 C101 122.2(4) . .
C99 N14 C100 121.5(4) . .
C101 N14 C100 116.3(4) . .
C1 O1 Zn1 131.6(3) . .
C1 O2 Zn2 133.6(3) . .
C15 O3 Zn3 126.9(3) . .
C15 O4 Zn4 138.3(3) . .
C24 O5 Zn1 131.0(3) . .
C24 O6 Zn2 132.9(3) . .
C38 O7 Zn3 127.5(3) . .
C38 O8 Zn4 131.4(3) . .
C47 O9 Zn1 122.4(3) . .
C47 O10 Zn2 141.9(3) . .
C61 O11 Zn3 140.2(3) . .
C61 O12 Zn4 124.3(3) . .
C70 O13 Zn1 115.5(3) . .
C84 O16 Zn4 103.7(3) . 2_666
Zn3 O17 Zn2 138.45(17) . .
C99 O18 Zn2 123.9(3) . .
C102 O20 H20 109.5 . .
O13 Zn1 O1 116.71(13) . .
O13 Zn1 O5 103.23(13) . .
O1 Zn1 O5 120.99(13) . .
O13 Zn1 O9 98.44(13) . .
O1 Zn1 O9 108.25(13) . .
O5 Zn1 O9 106.56(13) . .
O17 Zn2 O6 121.12(13) . .
O17 Zn2 O2 118.56(13) . .
O6 Zn2 O2 117.99(13) . .
O17 Zn2 O10 87.77(12) . .
O6 Zn2 O10 97.62(12) . .
O2 Zn2 O10 99.95(12) . .
O17 Zn2 O18 80.37(12) . .
O6 Zn2 O18 86.00(11) . .
O2 Zn2 O18 88.54(11) . .
O10 Zn2 O18 167.73(11) . .
O17 Zn3 O3 109.40(13) . .
O17 Zn3 O7 113.73(14) . .
O3 Zn3 O7 117.32(14) . .
O17 Zn3 O11 97.96(13) . .
O3 Zn3 O11 111.12(14) . .
O7 Zn3 O11 105.49(15) . .
O8 Zn4 O16 111.17(13) . 2_666
O8 Zn4 O4 119.63(13) . .
O16 Zn4 O4 111.11(13) 2_666 .
O8 Zn4 O12 103.58(14) . .
O16 Zn4 O12 99.41(14) 2_666 .
O4 Zn4 O12 109.72(14) . .
O8 Zn4 C84 102.70(13) . 2_666
O16 Zn4 C84 28.75(14) 2_666 2_666
O4 Zn4 C84 94.60(13) . 2_666
O12 Zn4 C84 127.96(14) . 2_666
C13A N15 C15A 120.8(7) . .
C103 N15 C104 123.1(6) . .
C13A N15 C14A 119.5(8) . .
C15A N15 C14A 119.5(8) . .
C103 N15 C105 118.8(7) . .
C104 N15 C105 117.8(7) . .
O21 C103 N15 121.8(7) . .
O21 C103 H103 119.1 . .
N15 C103 H103 119.1 . .
N15 C104 H10J 109.5 . .
N15 C104 H10K 109.5 . .
H10J C104 H10K 109.5 . .
N15 C104 H10L 109.5 . .
H10J C104 H10L 109.5 . .
H10K C104 H10L 109.5 . .
N15 C105 H10P 109.5 . .
N15 C105 H10Q 109.5 . .
H10P C105 H10Q 109.5 . .
N15 C105 H10R 109.5 . .
H10P C105 H10R 109.5 . .
H10Q C105 H10R 109.5 . .
O21 C13A N15 122.4(9) . .
O21 C13A H13A 118.8 . .
N15 C13A H13A 118.8 . .
N15 C14A H14A 109.5 . .
N15 C14A H14B 109.5 . .
H14A C14A H14B 109.5 . .
N15 C14A H14C 109.5 . .
H14A C14A H14C 109.5 . .
H14B C14A H14C 109.5 . .
N15 C15A H15A 109.5 . .
N15 C15A H15B 109.5 . .
H15A C15A H15B 109.5 . .
N15 C15A H15C 109.5 . .
H15A C15A H15C 109.5 . .
H15B C15A H15C 109.5 . .

loop_
_geom_bond_atom_site_label_1
_geom_bond_atom_site_label_2
_geom_bond_distance
_geom_bond_site_symmetry_2
O24 C112 1.193(9) .
N18 C112 1.313(12) .
N18 C114 1.480(14) .
N18 C113 1.489(17) .
C112 H112 0.9500 .
C113 H11A 0.9800 .
C113 H11B 0.9800 .
C113 H11C 0.9800 .
C114 H11D 0.9800 .
C114 H11E 0.9800 .
C114 H11F 0.9800 .
O23 C109 1.230(10) .
N17 C109 1.331(11) .
N17 C111 1.446(11) .
N17 C110 1.456(10) .
C109 H109 0.9500 .
C110 H11G 0.9800 .
C110 H11H 0.9800 .
C110 H11I 0.9800 .
C111 H11J 0.9800 .
C111 H11K 0.9800 .
C111 H11L 0.9800 .
O23B C09B 1.229(10) .
N17B C09B 1.328(11) .
N17B C11B 1.450(11) .
N17B C10B 1.453(11) .
C09B H09B 0.9500 .
C10B H10A 0.9800 .
C10B H10B 0.9800 .
C10B H10C 0.9800 .
C11B H11M 0.9800 .
C11B H11N 0.9800 .
C11B H11O 0.9800 .
C1 O1 1.263(5) .
C1 O2 1.272(5) .
C1 C2 1.468(6) .
C2 N1 1.370(6) .
C2 C3 1.394(6) .
C3 C4 1.425(6) .
C3 C16 1.504(6) .
C4 C5 1.400(6) .
C4 C18 1.505(6) .
C5 N1 1.367(5) .
C5 C6 1.462(6) .
C6 N2 1.353(5) .
C6 C7 1.398(6) .
C7 C8 1.381(6) .
C7 H7 0.9500 .
C8 C9 1.389(6) .
C8 H8 0.9500 .
C9 C10 1.397(6) .
C9 H9 0.9500 .
C10 N2 1.340(5) .
C10 C11 1.479(6) .
C11 N3 1.363(5) .
C11 C12 1.388(6) .
C12 C13 1.419(6) .
C12 C20 1.512(6) .
C13 C14 1.395(6) .
C13 C22 1.503(6) .
C14 N3 1.368(5) .
C14 C15 1.462(6) .
C15 O4 1.262(5) .
C15 O3 1.269(5) .
C16 C17 1.508(8) .
C16 H16A 0.9900 .
C16 H16B 0.9900 .
C17 H17A 0.9800 .
C17 H17B 0.9800 .
C17 H17C 0.9800 .
C18 C19 1.538(8) .
C18 H18A 0.9900 .
C18 H18B 0.9900 .
C19 H19A 0.9800 .
C19 H19B 0.9800 .
C19 H19C 0.9800 .
C20 C21 1.535(9) .
C20 H20A 0.9900 .
C20 H20B 0.9900 .
C21 H21A 0.9800 .
C21 H21B 0.9800 .
C21 H21C 0.9800 .
C22 C23 1.512(7) .
C22 H22A 0.9900 .
C22 H22B 0.9900 .
C23 H23A 0.9800 .
C23 H23B 0.9800 .
C23 H23C 0.9800 .
C24 O5 1.259(5) .
C24 O6 1.269(5) .
C24 C25 1.455(6) .
C25 N4 1.379(5) .
C25 C26 1.405(6) .
C26 C27 1.419(6) .
C26 C39 1.497(6) .
C27 C28 1.397(6) .
C27 C41 1.507(6) .
C28 N4 1.375(5) .
C28 C29 1.467(6) .
C29 N5 1.342(6) .
C29 C30 1.399(6) .
C30 C31 1.380(7) .
C30 H30 0.9500 .
C31 C32 1.391(7) .
C31 H31 0.9500 .
C32 C33 1.403(6) .
C32 H32 0.9500 .
C33 N5 1.351(6) .
C33 C34 1.476(7) .
C34 N6 1.356(5) .
C34 C35 1.412(7) .
C35 C36 1.422(7) .
C35 C43 1.533(7) .
C36 C37 1.406(6) .
C36 C45 1.509(7) .
C37 N6 1.367(6) .
C37 C38 1.462(6) .
C38 O8 1.252(5) .
C38 O7 1.279(5) .
C39 C40 1.535(7) .
C39 H39A 0.9900 .
C39 H39B 0.9900 .
C40 H40A 0.9800 .
C40 H40B 0.9800 .
C40 H40C 0.9800 .
C41 C42 1.536(7) .
C41 H41A 0.9900 .
C41 H41B 0.9900 .
C42 H42A 0.9800 .
C42 H42B 0.9800 .
C42 H42C 0.9800 .
C43 C44 1.463(10) .
C43 H43A 0.9900 .
C43 H43B 0.9900 .
C44 H44A 0.9800 .
C44 H44B 0.9800 .
C44 H44C 0.9800 .
C45 C46 1.531(9) .
C45 H45A 0.9900 .
C45 H45B 0.9900 .
C46 H46A 0.9800 .
C46 H46B 0.9800 .
C46 H46C 0.9800 .
C47 O10 1.248(5) .
C47 O9 1.274(5) .
C47 C48 1.467(6) .
C48 N7 1.375(6) .
C48 C49 1.399(6) .
C49 C50 1.405(7) .
C49 C62 1.518(7) .
C50 C51 1.391(6) .
C50 C64 1.525(6) .
C51 N7 1.364(5) .
C51 C52 1.475(6) .
C52 N8 1.341(6) .
C52 C53 1.402(6) .
C53 C54 1.380(7) .
C53 H53 0.9500 .
C54 C55 1.365(7) .
C54 H54 0.9500 .
C55 C56 1.416(6) .
C55 H55 0.9500 .
C56 N8 1.352(6) .
C56 C57 1.463(7) .
C57 N9 1.353(6) .
C57 C58A 1.373(11) .
C57 C58 1.460(9) .
C58 C59 1.422(9) .
C58 C66 1.500(9) .
C59 C60 1.414(8) .
C59 C68 1.504(10) .
C66 C67 1.528(11) .
C66 H66A 0.9900 .
C66 H66B 0.9900 .
C67 H67A 0.9800 .
C67 H67B 0.9800 .
C67 H67C 0.9800 .
C68 C69 1.506(11) .
C68 H68A 0.9900 .
C68 H68B 0.9900 .
C69 H69A 0.9800 .
C69 H69B 0.9800 .
C69 H69C 0.9800 .
C58A C59A 1.420(11) .
C58A C66A 1.504(11) .
C59A C60 1.431(11) .
C59A C68A 1.499(11) .
C66A C67A 1.522(12) .
C66A H66C 0.9900 .
C66A H66D 0.9900 .
C67A H67D 0.9800 .
C67A H67E 0.9800 .
C67A H67F 0.9800 .
C68A C69A 1.508(13) .
C68A H68C 0.9900 .
C68A H68D 0.9900 .
C69A H69D 0.9800 .
C69A H69E 0.9800 .
C69A H69F 0.9800 .
C60 N9 1.361(6) .
C60 C61 1.458(6) .
C61 O11 1.251(5) .
C61 O12 1.261(6) .
C62 C63 1.524(7) .
C62 H62A 0.9900 .
C62 H62B 0.9900 .
C63 H63A 0.9800 .
C63 H63B 0.9800 .
C63 H63C 0.9800 .
C64 C65 1.539(6) .
C64 H64A 0.9900 .
C64 H64B 0.9900 .
C65 H65A 0.9800 .
C65 H65B 0.9800 .
C65 H65C 0.9800 .
C70 O14 1.239(6) .
C70 O13 1.282(6) .
C70 C71 1.483(6) .
C71 N10 1.363(6) .
C71 C72 1.400(7) .
C72 C73 1.409(7) .
C72 C85 1.493(8) .
C73 C74 1.398(7) .
C73 C87 1.518(6) .
C74 N10 1.367(5) .
C74 C75 1.455(7) .
C75 N11 1.357(7) .
C75 C76 1.414(6) .
C76 C77 1.379(7) .
C76 H76 0.9500 .
C77 C78 1.386(8) .
C77 H77 0.9500 .
C78 C79 1.402(6) .
C78 H78 0.9500 .
C79 N11 1.341(6) .
C79 C80 1.471(7) .
C80 N12 1.372(5) .
C80 C81 1.400(7) .
C81 C82 1.421(7) .
C81 C89 1.507(6) .
C82 C83 1.396(6) .
C82 C91 1.503(7) .
C83 N12 1.372(6) .
C83 C84 1.477(6) .
C84 O15 1.249(6) .
C84 O16 1.281(6) .
C84 Zn4 2.587(5) 2_666
C85 C86 1.523(8) .
C85 H85A 0.9900 .
C85 H85B 0.9900 .
C86 H86A 0.9800 .
C86 H86B 0.9800 .
C86 H86C 0.9800 .
C87 C88 1.533(8) .
C87 H87A 0.9900 .
C87 H87B 0.9900 .
C88 H88A 0.9800 .
C88 H88B 0.9800 .
C88 H88C 0.9800 .
C89 C90 1.515(7) .
C89 H89A 0.9900 .
C89 H89B 0.9900 .
C90 H90A 0.9800 .
C90 H90B 0.9800 .
C90 H90C 0.9800 .
C91 C92 1.509(7) .
C91 H91A 0.9900 .
C91 H91B 0.9900 .
C92 H92A 0.9800 .
C92 H92B 0.9800 .
C92 H92C 0.9800 .
C93 N13 1.492(7) .
C93 H93A 0.9800 .
C93 H93B 0.9800 .
C93 H93C 0.9800 .
C94 N13 1.341(6) .
C94 C95 1.376(8) .
C94 H94 0.9500 .
C95 C96 1.395(7) .
C95 H95 0.9500 .
C96 C97 1.394(7) .
C96 C96 1.486(10) 2_665
C97 C98 1.377(8) .
C97 H97 0.9500 .
C98 N13 1.336(7) .
C98 H98 0.9500 .
C99 O18 1.249(5) .
C99 N14 1.310(5) .
C99 H99 0.9500 .
C100 N14 1.467(6) .
C100 H10X 0.9800 .
C100 H10Y 0.9800 .
C100 H10Z 0.9800 .
C101 N14 1.459(5) .
C101 H10D 0.9800 .
C101 H10E 0.9800 .
C101 H10F 0.9800 .
C102 O20 1.289(7) .
C102 H10G 0.9800 .
C102 H10H 0.9800 .
C102 H10I 0.9800 .
O22 C106 1.246(9) .
N16A C106 1.312(11) .
N16A C108 1.467(11) .
N16A C07A 1.470(10) .
C106 H106 0.9500 .
C07A H07A 0.9800 .
C07A H07B 0.9800 .
C07A H07C 0.9800 .
C108 H10M 0.9800 .
C108 H10N 0.9800 .
C108 H10O 0.9800 .
O22B C06B 1.247(9) .
N16B C06B 1.321(11) .
N16B C07B 1.462(10) .
N16B C08B 1.468(11) .
C06B H06B 0.9500 .
C07B H07D 0.9800 .
C07B H07E 0.9800 .
C07B H07F 0.9800 .
C08B H08A 0.9800 .
C08B H08B 0.9800 .
C08B H08C 0.9800 .
N1 H1 0.8800 .
N3 H3 0.8800 .
N7 H7A 0.8800 .
N9 H9A 0.8800 .
N10 H10 0.8800 .
N12 H12 0.8800 .
O1 Zn1 1.952(3) .
O2 Zn2 1.951(3) .
O3 Zn3 1.934(3) .
O4 Zn4 1.967(3) .
O5 Zn1 1.961(3) .
O6 Zn2 1.943(3) .
O7 Zn3 1.953(3) .
O8 Zn4 1.960(3) .
O9 Zn1 1.983(3) .
O10 Zn2 2.106(3) .
O11 Zn3 1.972(3) .
O12 Zn4 2.004(3) .
O13 Zn1 1.936(3) .
O16 Zn4 1.964(3) 2_666
O17 Zn3 1.903(3) .
O17 Zn2 1.906(3) .
O18 Zn2 2.335(3) .
O20 H20 0.8400 .
Zn4 O16 1.964(3) 2_666
Zn4 C84 2.587(5) 2_666
O21 C13A 1.234(10) .
O21 C103 1.262(8) .
N15 C103 1.335(8) .
N15 C13A 1.354(10) .
N15 C15A 1.417(12) .
N15 C104 1.442(11) .
N15 C14A 1.459(11) .
N15 C105 1.492(9) .
C103 H103 0.9500 .
C104 H10J 0.9800 .
C104 H10K 0.9800 .
C104 H10L 0.9800 .
C105 H10P 0.9800 .
C105 H10Q 0.9800 .
C105 H10R 0.9800 .
C13A H13A 0.9500 .
C14A H14A 0.9800 .
C14A H14B 0.9800 .
C14A H14C 0.9800 .
C15A H15A 0.9800 .
C15A H15B 0.9800 .
C15A H15C 0.9800 .

loop_
_geom_torsion_atom_site_label_1
_geom_torsion_atom_site_label_2
_geom_torsion_atom_site_label_3
_geom_torsion_atom_site_label_4
_geom_torsion
_geom_torsion_site_symmetry_1
_geom_torsion_site_symmetry_4
C114 N18 C112 O24 179.6(3) . .
C113 N18 C112 O24 -0.5(4) . .
C111 N17 C109 O23 -179.9(3) . .
C110 N17 C109 O23 0.0(2) . .
C11B N17B C09B O23B -179.7(4) . .
C10B N17B C09B O23B -0.1(4) . .
O1 C1 C2 N1 180.0(4) . .
O2 C1 C2 N1 -0.1(6) . .
O1 C1 C2 C3 0.4(8) . .
O2 C1 C2 C3 -179.7(5) . .
N1 C2 C3 C4 0.2(6) . .
C1 C2 C3 C4 179.8(5) . .
N1 C2 C3 C16 -175.8(5) . .
C1 C2 C3 C16 3.8(9) . .
C2 C3 C4 C5 -0.7(6) . .
C16 C3 C4 C5 175.3(5) . .
C2 C3 C4 C18 178.7(5) . .
C16 C3 C4 C18 -5.3(9) . .
C3 C4 C5 N1 0.9(6) . .
C18 C4 C5 N1 -178.5(5) . .
C3 C4 C5 C6 -171.7(6) . .
C18 C4 C5 C6 8.9(10) . .
N1 C5 C6 N2 -14.3(7) . .
C4 C5 C6 N2 157.8(6) . .
N1 C5 C6 C7 167.7(5) . .
C4 C5 C6 C7 -20.3(10) . .
N2 C6 C7 C8 2.1(8) . .
C5 C6 C7 C8 -180.0(5) . .
C6 C7 C8 C9 -1.1(8) . .
C7 C8 C9 C10 0.2(7) . .
C8 C9 C10 N2 -0.4(7) . .
C8 C9 C10 C11 179.7(4) . .
N2 C10 C11 N3 22.3(6) . .
C9 C10 C11 N3 -157.8(4) . .
N2 C10 C11 C12 -154.9(5) . .
C9 C10 C11 C12 25.1(8) . .
N3 C11 C12 C13 0.7(5) . .
C10 C11 C12 C13 178.0(5) . .
N3 C11 C12 C20 -176.5(5) . .
C10 C11 C12 C20 0.9(9) . .
C11 C12 C13 C14 -0.9(5) . .
C20 C12 C13 C14 176.3(5) . .
C11 C12 C13 C22 -175.3(4) . .
C20 C12 C13 C22 2.0(8) . .
C12 C13 C14 N3 0.9(5) . .
C22 C13 C14 N3 175.1(4) . .
C12 C13 C14 C15 -174.4(4) . .
C22 C13 C14 C15 -0.1(8) . .
N3 C14 C15 O4 175.9(4) . .
C13 C14 C15 O4 -9.3(7) . .
N3 C14 C15 O3 -5.9(6) . .
C13 C14 C15 O3 168.9(4) . .
C2 C3 C16 C17 88.5(6) . .
C4 C3 C16 C17 -86.7(6) . .
C5 C4 C18 C19 81.4(7) . .
C3 C4 C18 C19 -97.9(6) . .
C11 C12 C20 C21 -96.0(6) . .
C13 C12 C20 C21 87.3(6) . .
C14 C13 C22 C23 -83.7(6) . .
C12 C13 C22 C23 89.6(6) . .
O5 C24 C25 N4 -178.9(4) . .
O6 C24 C25 N4 1.7(6) . .
O5 C24 C25 C26 6.8(8) . .
O6 C24 C25 C26 -172.7(5) . .
N4 C25 C26 C27 -0.2(5) . .
C24 C25 C26 C27 174.6(5) . .
N4 C25 C26 C39 -174.6(4) . .
C24 C25 C26 C39 0.2(8) . .
C25 C26 C27 C28 0.5(5) . .
C39 C26 C27 C28 174.8(4) . .
C25 C26 C27 C41 -176.9(4) . .
C39 C26 C27 C41 -2.5(8) . .
C26 C27 C28 N4 -0.5(5) . .
C41 C27 C28 N4 176.7(4) . .
C26 C27 C28 C29 -174.1(5) . .
C41 C27 C28 C29 3.1(8) . .
N4 C28 C29 N5 -22.5(6) . .
C27 C28 C29 N5 150.5(5) . .
N4 C28 C29 C30 156.6(4) . .
C27 C28 C29 C30 -30.4(8) . .
N5 C29 C30 C31 -1.5(7) . .
C28 C29 C30 C31 179.5(4) . .
C29 C30 C31 C32 0.8(7) . .
C30 C31 C32 C33 -0.1(8) . .
C31 C32 C33 N5 0.1(7) . .
C31 C32 C33 C34 -179.3(5) . .
N5 C33 C34 N6 11.0(6) . .
C32 C33 C34 N6 -169.6(4) . .
N5 C33 C34 C35 -168.0(6) . .
C32 C33 C34 C35 11.4(9) . .
N6 C34 C35 C36 -4.0(6) . .
C33 C34 C35 C36 175.1(5) . .
N6 C34 C35 C43 173.8(6) . .
C33 C34 C35 C43 -7.2(11) . .
C34 C35 C36 C37 3.1(6) . .
C43 C35 C36 C37 -174.8(6) . .
C34 C35 C36 C45 179.8(6) . .
C43 C35 C36 C45 1.9(10) . .
C35 C36 C37 N6 -1.1(6) . .
C45 C36 C37 N6 -177.8(5) . .
C35 C36 C37 C38 -179.1(5) . .
C45 C36 C37 C38 4.2(9) . .
N6 C37 C38 O8 -170.6(4) . .
C36 C37 C38 O8 7.1(8) . .
N6 C37 C38 O7 10.0(6) . .
C36 C37 C38 O7 -172.3(5) . .
C25 C26 C39 C40 79.9(6) . .
C27 C26 C39 C40 -93.4(6) . .
C28 C27 C41 C42 98.6(6) . .
C26 C27 C41 C42 -84.6(6) . .
C34 C35 C43 C44 81.4(9) . .
C36 C35 C43 C44 -101.2(7) . .
C37 C36 C45 C46 72.7(7) . .
C35 C36 C45 C46 -103.3(7) . .
O10 C47 C48 N7 -3.3(6) . .
O9 C47 C48 N7 176.4(4) . .
O10 C47 C48 C49 175.6(4) . .
O9 C47 C48 C49 -4.7(7) . .
N7 C48 C49 C50 1.3(5) . .
C47 C48 C49 C50 -177.7(4) . .
N7 C48 C49 C62 -180.0(4) . .
C47 C48 C49 C62 1.0(8) . .
C48 C49 C50 C51 -0.5(5) . .
C62 C49 C50 C51 -179.3(4) . .
C48 C49 C50 C64 -178.0(4) . .
C62 C49 C50 C64 3.3(7) . .
C49 C50 C51 N7 -0.4(5) . .
C64 C50 C51 N7 177.0(4) . .
C49 C50 C51 C52 -177.6(4) . .
C64 C50 C51 C52 -0.2(7) . .
N7 C51 C52 N8 -24.9(5) . .
C50 C51 C52 N8 152.1(4) . .
N7 C51 C52 C53 152.7(4) . .
C50 C51 C52 C53 -30.3(7) . .
N8 C52 C53 C54 -2.3(6) . .
C51 C52 C53 C54 -179.7(4) . .
C52 C53 C54 C55 1.7(7) . .
C53 C54 C55 C56 0.2(7) . .
C54 C55 C56 N8 -1.7(7) . .
C54 C55 C56 C57 173.6(4) . .
N8 C56 C57 N9 20.9(6) . .
C55 C56 C57 N9 -154.6(4) . .
N8 C56 C57 C58A 178.8(8) . .
C55 C56 C57 C58A 3.3(10) . .
N8 C56 C57 C58 -142.6(7) . .
C55 C56 C57 C58 41.9(9) . .
N9 C57 C58 C59 5.7(8) . .
C56 C57 C58 C59 170.9(6) . .
N9 C57 C58 C66 -176.1(7) . .
C56 C57 C58 C66 -10.9(13) . .
C57 C58 C59 C60 1.1(9) . .
C66 C58 C59 C60 -177.1(7) . .
C57 C58 C59 C68 179.9(8) . .
C66 C58 C59 C68 1.7(14) . .
C59 C58 C66 C67 79.2(11) . .
C57 C58 C66 C67 -98.7(10) . .
C60 C59 C68 C69 70.6(12) . .
C58 C59 C68 C69 -107.9(11) . .
N9 C57 C58A C59A -11.3(11) . .
C56 C57 C58A C59A -171.0(7) . .
N9 C57 C58A C66A 176.8(11) . .
C56 C57 C58A C66A 17.1(18) . .
C57 C58A C59A C60 0.3(13) . .
C66A C58A C59A C60 172.9(10) . .
C57 C58A C59A C68A -167.6(11) . .
C66A C58A C59A C68A 5(2) . .
C57 C58A C66A C67A 60.7(18) . .
C59A C58A C66A C67A -109.9(15) . .
C58A C59A C68A C69A 85.1(18) . .
C60 C59A C68A C69A -81.4(16) . .
C58 C59 C60 N9 -7.7(8) . .
C68 C59 C60 N9 173.6(8) . .
C58 C59 C60 C61 -175.6(6) . .
C68 C59 C60 C61 5.7(13) . .
C58A C59A C60 N9 10.3(11) . .
C68A C59A C60 N9 179.0(9) . .
C58A C59A C60 C61 166.3(8) . .
C68A C59A C60 C61 -25.0(16) . .
N9 C60 C61 O11 2.1(6) . .
C59 C60 C61 O11 169.1(6) . .
C59A C60 C61 O11 -150.9(9) . .
N9 C60 C61 O12 -178.9(4) . .
C59 C60 C61 O12 -11.9(9) . .
C59A C60 C61 O12 28.1(11) . .
C48 C49 C62 C63 -78.2(6) . .
C50 C49 C62 C63 100.3(5) . .
C51 C50 C64 C65 100.7(6) . .
C49 C50 C64 C65 -82.3(6) . .
O14 C70 C71 N10 3.8(6) . .
O13 C70 C71 N10 -175.5(4) . .
O14 C70 C71 C72 -173.9(5) . .
O13 C70 C71 C72 6.8(7) . .
N10 C71 C72 C73 0.4(5) . .
C70 C71 C72 C73 178.4(4) . .
N10 C71 C72 C85 -177.2(4) . .
C70 C71 C72 C85 0.8(8) . .
C71 C72 C73 C74 0.1(5) . .
C85 C72 C73 C74 177.7(5) . .
C71 C72 C73 C87 -177.6(4) . .
C85 C72 C73 C87 0.0(8) . .
C72 C73 C74 N10 -0.5(5) . .
C87 C73 C74 N10 177.1(4) . .
C72 C73 C74 C75 178.2(5) . .
C87 C73 C74 C75 -4.2(9) . .
N10 C74 C75 N11 -7.9(6) . .
C73 C74 C75 N11 173.6(5) . .
N10 C74 C75 C76 170.7(4) . .
C73 C74 C75 C76 -7.9(8) . .
N11 C75 C76 C77 0.2(7) . .
C74 C75 C76 C77 -178.2(4) . .
C75 C76 C77 C78 0.9(7) . .
C76 C77 C78 C79 -2.0(7) . .
C77 C78 C79 N11 2.1(7) . .
C77 C78 C79 C80 -179.1(4) . .
N11 C79 C80 N12 7.9(6) . .
C78 C79 C80 N12 -171.0(4) . .
N11 C79 C80 C81 -171.1(5) . .
C78 C79 C80 C81 10.1(8) . .
N12 C80 C81 C82 -1.4(5) . .
C79 C80 C81 C82 177.6(5) . .
N12 C80 C81 C89 -178.0(4) . .
C79 C80 C81 C89 1.0(8) . .
C80 C81 C82 C83 1.1(5) . .
C89 C81 C82 C83 177.8(4) . .
C80 C81 C82 C91 -177.4(4) . .
C89 C81 C82 C91 -0.7(7) . .
C81 C82 C83 N12 -0.4(5) . .
C91 C82 C83 N12 178.1(4) . .
C81 C82 C83 C84 -177.6(4) . .
C91 C82 C83 C84 1.0(8) . .
N12 C83 C84 O15 8.2(6) . .
C82 C83 C84 O15 -174.9(5) . .
N12 C83 C84 O16 -170.5(4) . .
C82 C83 C84 O16 6.4(7) . .
N12 C83 C84 Zn4 -142.2(9) . 2_666
C82 C83 C84 Zn4 34.6(14) . 2_666
C71 C72 C85 C86 88.7(6) . .
C73 C72 C85 C86 -88.5(7) . .
C74 C73 C87 C88 -72.8(7) . .
C72 C73 C87 C88 104.5(6) . .
C80 C81 C89 C90 70.6(7) . .
C82 C81 C89 C90 -105.4(6) . .
C83 C82 C91 C92 -96.0(6) . .
C81 C82 C91 C92 82.2(6) . .
N13 C94 C95 C96 -0.5(8) . .
C94 C95 C96 C97 1.3(7) . .
C94 C95 C96 C96 -178.4(5) . 2_665
C95 C96 C97 C98 -0.8(7) . .
C96 C96 C97 C98 178.9(5) 2_665 .
C96 C97 C98 N13 -0.5(7) . .
C108 N16A C106 O22 -179.9(3) . .
C07A N16A C106 O22 -0.1(3) . .
C07B N16B C06B O22B -0.1(4) . .
C08B N16B C06B O22B -179.9(3) . .
C4 C5 N1 C2 -0.8(6) . .
C6 C5 N1 C2 173.3(4) . .
C3 C2 N1 C5 0.4(6) . .
C1 C2 N1 C5 -179.3(4) . .
C9 C10 N2 C6 1.4(7) . .
C11 C10 N2 C6 -178.6(4) . .
C7 C6 N2 C10 -2.3(7) . .
C5 C6 N2 C10 179.6(4) . .
C12 C11 N3 C14 -0.2(5) . .
C10 C11 N3 C14 -178.0(4) . .
C13 C14 N3 C11 -0.4(5) . .
C15 C14 N3 C11 175.5(4) . .
C27 C28 N4 C25 0.4(5) . .
C29 C28 N4 C25 175.0(4) . .
C26 C25 N4 C28 -0.1(5) . .
C24 C25 N4 C28 -175.6(4) . .
C30 C29 N5 C33 1.5(7) . .
C28 C29 N5 C33 -179.4(4) . .
C32 C33 N5 C29 -0.8(7) . .
C34 C33 N5 C29 178.7(4) . .
C35 C34 N6 C37 3.4(6) . .
C33 C34 N6 C37 -175.9(4) . .
C36 C37 N6 C34 -1.4(5) . .
C38 C37 N6 C34 176.8(4) . .
C50 C51 N7 C48 1.3(5) . .
C52 C51 N7 C48 179.0(3) . .
C49 C48 N7 C51 -1.6(5) . .
C47 C48 N7 C51 177.6(4) . .
C53 C52 N8 C56 0.9(6) . .
C51 C52 N8 C56 178.5(4) . .
C55 C56 N8 C52 1.1(6) . .
C57 C56 N8 C52 -174.5(4) . .
C58A C57 N9 C60 19.2(8) . .
C58 C57 N9 C60 -10.8(6) . .
C56 C57 N9 C60 -178.7(4) . .
C59 C60 N9 C57 12.1(6) . .
C59A C60 N9 C57 -17.9(7) . .
C61 C60 N9 C57 -178.4(4) . .
C72 C71 N10 C74 -0.8(5) . .
C70 C71 N10 C74 -179.0(4) . .
C73 C74 N10 C71 0.8(5) . .
C75 C74 N10 C71 -178.1(4) . .
C78 C79 N11 C75 -1.1(7) . .
C80 C79 N11 C75 -179.9(4) . .
C76 C75 N11 C79 -0.2(6) . .
C74 C75 N11 C79 178.4(4) . .
C82 C83 N12 C80 -0.5(5) . .
C84 C83 N12 C80 177.2(4) . .
C81 C80 N12 C83 1.2(5) . .
C79 C80 N12 C83 -178.0(4) . .
C97 C98 N13 C94 1.3(7) . .
C97 C98 N13 C93 -178.1(4) . .
C95 C94 N13 C98 -0.8(7) . .
C95 C94 N13 C93 178.6(5) . .
O18 C99 N14 C101 -176.5(4) . .
O18 C99 N14 C100 3.7(7) . .
O2 C1 O1 Zn1 -20.0(7) . .
C2 C1 O1 Zn1 159.9(3) . .
O1 C1 O2 Zn2 -18.7(7) . .
C2 C1 O2 Zn2 161.4(3) . .
O4 C15 O3 Zn3 8.9(6) . .
C14 C15 O3 Zn3 -169.1(3) . .
O3 C15 O4 Zn4 14.9(7) . .
C14 C15 O4 Zn4 -167.1(3) . .
O6 C24 O5 Zn1 2.1(7) . .
C25 C24 O5 Zn1 -177.3(3) . .
O5 C24 O6 Zn2 -40.9(6) . .
C25 C24 O6 Zn2 138.6(3) . .
O8 C38 O7 Zn3 32.8(7) . .
C37 C38 O7 Zn3 -147.8(3) . .
O7 C38 O8 Zn4 5.9(7) . .
C37 C38 O8 Zn4 -173.5(3) . .
O10 C47 O9 Zn1 -18.9(6) . .
C48 C47 O9 Zn1 161.4(3) . .
O9 C47 O10 Zn2 -19.8(7) . .
C48 C47 O10 Zn2 159.9(3) . .
O12 C61 O11 Zn3 18.2(8) . .
C60 C61 O11 Zn3 -162.9(4) . .
O11 C61 O12 Zn4 10.4(7) . .
C60 C61 O12 Zn4 -168.4(3) . .
O14 C70 O13 Zn1 13.5(6) . .
C71 C70 O13 Zn1 -167.2(3) . .
O15 C84 O16 Zn4 -9.7(5) . 2_666
C83 C84 O16 Zn4 169.0(3) . 2_666
N14 C99 O18 Zn2 -167.2(3) . .
C104 N15 C103 O21 -4.6(11) . .
C105 N15 C103 O21 -177.9(6) . .
C15A N15 C13A O21 -8.8(14) . .
C14A N15 C13A O21 176.4(9) . .

loop_
_platon_squeeze_void_nr
_platon_squeeze_void_average_x
_platon_squeeze_void_average_y
_platon_squeeze_void_average_z
_platon_squeeze_void_volume
_platon_squeeze_void_count_electrons
_platon_squeeze_void_content
1 0.000 0.000 0.000 847 215 ' '
